data_7048210
loop_
_publ_author_name
'Dalton, Hannah L.'
'Lynes, Amy D.'
'Twamley, Brendan'
'Byrne, Kevin'
'Schmitt, Wolfgang'
'Hawes, Chris S.'
'Gunnlaugsson, Thorfinnur'

_publ_section_title
;
 Exploring the reversible host-guest chemistry of a crystalline
 octanuclear Ag(i) metallosupramolecular macrocycle formed from a simple
 pyrazinylpyridine ligand.
;
_journal_issue 48
_journal_name_full 'Dalton transactions (Cambridge, England : 2003)'
_journal_page_first 17266
_journal_page_last 17275
_journal_paper_doi 10.1039/c8dt04583f
_journal_volume 47
_journal_year 2018
_chemical_formula_moiety '0.04(C448 H280 Ag28 F84 N112 O140 S28)'
_chemical_formula_sum 'C16 H10 Ag F3 N4 O5 S'
_chemical_formula_weight 535.21
_space_group_crystal_system monoclinic
_space_group_IT_number 9
_space_group_name_Hall 'C -2yc'
_space_group_name_H-M_alt 'C 1 c 1'
_symmetry_space_group_name_Hall 'C -2yc'
_symmetry_space_group_name_H-M 'C 1 c 1'
_atom_sites_solution_hydrogens geom
_atom_sites_solution_primary dual
_audit_creation_date 2018-06-29
_audit_creation_method
;
Olex2 1.2
(compiled 2018.05.29 svn.r3508 for OlexSys, GUI svn.r5506)
;
_audit_update_record
;
2018-10-10 deposited with the CCDC.
2018-11-20 downloaded from the CCDC.
;
_cell_angle_alpha 90
_cell_angle_beta 104.973(2)
_cell_angle_gamma 90
_cell_formula_units_Z 28
_cell_length_a 20.4459(7)
_cell_length_b 22.1125(7)
_cell_length_c 28.6080(11)
_cell_measurement_reflns_used 9290
_cell_measurement_temperature 100(2)
_cell_measurement_theta_max 67.936
_cell_measurement_theta_min 3.000
_cell_volume 12494.8(8)
_computing_cell_refinement 'SAINT v8.37A (Bruker, 2015)'
_computing_data_collection 'APEX 3 (Bruker, 2016) '
_computing_data_reduction 'SAINT v8.37A (Bruker, 2015)'
_computing_molecular_graphics 'Olex2 (Dolomanov et al., 2009)'
_computing_publication_material 'Olex2 (Dolomanov et al., 2009)'
_computing_structure_refinement 'XL (Sheldrick, 2008)'
_computing_structure_solution 'XT (Sheldrick, 2015)'
_diffrn_ambient_temperature 99.95
_diffrn_detector 'Bruker APEX2 area detector'
_diffrn_detector_area_resol_mean 7.9
_diffrn_detector_type 'CCD area detector'
_diffrn_measured_fraction_theta_full 1.000
_diffrn_measured_fraction_theta_max 0.998
_diffrn_measurement_device 'Kappa diffractometer'
_diffrn_measurement_device_type 'Bruker APEX2 area detector'
_diffrn_measurement_method '\w and \f scans'
_diffrn_radiation_monochromator graphite
_diffrn_radiation_probe x-ray
_diffrn_radiation_type CuK\a
_diffrn_radiation_wavelength 1.54178
_diffrn_reflns_av_R_equivalents 0.0866
_diffrn_reflns_av_unetI/netI 0.1143
_diffrn_reflns_Laue_measured_fraction_full 1.000
_diffrn_reflns_Laue_measured_fraction_max 0.998
_diffrn_reflns_limit_h_max 24
_diffrn_reflns_limit_h_min -24
_diffrn_reflns_limit_k_max 26
_diffrn_reflns_limit_k_min -26
_diffrn_reflns_limit_l_max 34
_diffrn_reflns_limit_l_min -34
_diffrn_reflns_number 81266
_diffrn_reflns_point_group_measured_fraction_full 0.971
_diffrn_reflns_point_group_measured_fraction_max 0.966
_diffrn_reflns_theta_full 67.679
_diffrn_reflns_theta_max 68.387
_diffrn_reflns_theta_min 3.000
_diffrn_source 'standard sealed X-ray tube'
_diffrn_source_type 'Siemens, KFF Mo 2K -90 C'
_diffrn_standards_number 0
_exptl_absorpt_coefficient_mu 10.828
_exptl_absorpt_correction_T_max 0.5849
_exptl_absorpt_correction_T_min 0.4284
_exptl_absorpt_correction_type multi-scan
_exptl_absorpt_process_details
'SADABS-2016/2 (Bruker,2016/2) was used for absorption correction. wR2(int) was 0.1064 before and 0.0930 after correction. The Ratio of minimum to maximum transmission is 0.7324. The \l/2 correction factor is Not present.'
_exptl_crystal_colour colourless
_exptl_crystal_colour_primary colourless
_exptl_crystal_density_diffrn 1.992
_exptl_crystal_density_method 'not measured'
_exptl_crystal_description rod
_exptl_crystal_F_000 7392
_exptl_crystal_size_max 0.08
_exptl_crystal_size_mid 0.03
_exptl_crystal_size_min 0.02
_refine_diff_density_max 2.326
_refine_diff_density_min -1.083
_refine_diff_density_rms 0.110
_refine_ls_abs_structure_details
;
 Flack x determined using 6967 quotients [(I+)-(I-)]/[(I+)+(I-)]
 (Parsons, Flack and Wagner, Acta Cryst. B69 (2013) 249-259).
;
_refine_ls_abs_structure_Flack -0.011(6)
_refine_ls_extinction_method none
_refine_ls_goodness_of_fit_ref 1.027
_refine_ls_hydrogen_treatment constr
_refine_ls_matrix_type full
_refine_ls_number_parameters 1891
_refine_ls_number_reflns 22170
_refine_ls_number_restraints 2
_refine_ls_restrained_S_all 1.027
_refine_ls_R_factor_all 0.0660
_refine_ls_R_factor_gt 0.0522
_refine_ls_shift/su_max 0.001
_refine_ls_shift/su_mean 0.000
_refine_ls_structure_factor_coef Fsqd
_refine_ls_weighting_details 'w=1/[\s^2^(Fo^2^)+(0.0167P)^2^+1.0119P] where P=(Fo^2^+2Fc^2^)/3'
_refine_ls_weighting_scheme calc
_refine_ls_wR_factor_gt 0.1203
_refine_ls_wR_factor_ref 0.1288
_reflns_Friedel_coverage 0.934
_reflns_Friedel_fraction_full 0.943
_reflns_Friedel_fraction_max 0.933
_reflns_number_gt 18465
_reflns_number_total 22170
_reflns_threshold_expression 'I > 2\s(I)'
_cod_data_source_file c8dt04583f2.cif
_cod_data_source_block 3
_cod_depositor_comments 'Adding full bibliography for 7048201--7048212.cif.'
_cod_database_code 7048210
_shelx_shelxl_version_number 2014/7
_shelx_space_group_comment
;
The symmetry employed for this shelxl refinement is uniquely defined
by the following loop, which should always be used as a source of
symmetry information in preference to the above space-group names.
They are only intended as comments.
;
_shelx_estimated_absorpt_t_max 0.813
_shelx_estimated_absorpt_t_min 0.478
_olex2_refinement_description
;
1. Fixed Uiso
 At 1.2 times of:
  All C(H) groups
2.a Aromatic/amide H refined with riding coordinates:
 C1(H1), C2(H2), C4(H4), C7(H7), C9(H9), C10(H10), C11(H11), C13(H13),
 C14(H14), C15(H15), C16(H16), C17(H17), C19(H19), C22(H22), C24(H24), C25(H25),
  C26(H26), C28(H28), C29(H29), C30(H30), C32(H32), C34(H34), C35(H35),
 C37(H37), C38(H38), C39(H39), C41(H41), C43(H43), C44(H44), C45(H45), C46(H46),
  C47(H47), C49(H49), C52(H52), C54(H54), C55(H55), C56(H56), C58(H58),
 C59(H59), C60(H60), C61(H61), C62(H62), C64(H64), C67(H67), C69(H69), C70(H70),
  C71(H71), C73(H73), C74(H74), C75(H75), C76(H76), C77(H77), C79(H79),
 C82(H82), C84(H84), C85(H85), C86(H86), C88(H88), C89(H89), C90(H90), C91(H91),
  C92(H92), C94(H94), C97(H97), C98(H98), C99(H99), C101(H101), C103(H103),
 C104(H104), C105(H105)
;
_olex2_submission_special_instructions 'No special instructions were received'

loop_
_space_group_symop_operation_xyz
'x, y, z'
'x, -y, z+1/2'
'x+1/2, y+1/2, z'
'x+1/2, -y+1/2, z+1/2'

loop_
_atom_site_label
_atom_site_type_symbol
_atom_site_fract_x
_atom_site_fract_y
_atom_site_fract_z
_atom_site_U_iso_or_equiv
_atom_site_adp_type
_atom_site_occupancy
_atom_site_site_symmetry_order
_atom_site_calc_flag
_atom_site_refinement_flags_posn
Ag1 Ag 1.66303(6) -0.34578(5) 0.30541(5) 0.0525(3) Uani 1 1 d .
Ag2 Ag 1.42514(4) -0.12040(4) 0.35410(4) 0.0389(2) Uani 1 1 d .
Ag3 Ag 1.23020(6) 0.12621(5) 0.41517(5) 0.0486(3) Uani 1 1 d .
Ag4 Ag 1.03285(4) 0.37726(4) 0.48349(3) 0.0348(2) Uani 1 1 d .
Ag5 Ag 0.82315(4) 0.58211(4) 0.59381(4) 0.0359(2) Uani 1 1 d .
Ag6 Ag 0.57502(4) 0.82166(4) 0.61680(4) 0.0357(2) Uani 1 1 d .
Ag7 Ag 0.39030(4) 1.05021(4) 0.72529(4) 0.0375(2) Uani 1 1 d .
S1 S 1.5602(2) -0.48016(17) 0.32914(15) 0.0509(9) Uani 1 1 d .
S2 S 1.79552(16) -0.22159(16) 0.33975(13) 0.0411(7) Uani 1 1 d .
S3 S 1.19122(16) 0.00137(15) 0.48945(12) 0.0370(7) Uani 1 1 d .
S4 S 1.35443(17) 0.20562(15) 0.49667(13) 0.0388(7) Uani 1 1 d .
S5 S 0.75292(16) 0.44185(15) 0.64632(12) 0.0365(7) Uani 1 1 d .
S6 S 0.46509(18) 1.16096(16) 0.68206(14) 0.0437(8) Uani 1 1 d .
S7A S 0.72884(18) 0.85708(16) 0.73118(13) 0.0408(7) Uani 1 1 d .
F1 F 1.5498(5) -0.4819(5) 0.2354(4) 0.065(3) Uani 1 1 d .
F2 F 1.4598(6) -0.5068(8) 0.2540(5) 0.112(6) Uani 1 1 d .
F3 F 1.4906(7) -0.4130(6) 0.2571(5) 0.093(4) Uani 1 1 d .
F4 F 1.8161(6) -0.1601(5) 0.2669(4) 0.075(3) Uani 1 1 d .
F5 F 1.8011(8) -0.2540(5) 0.2532(4) 0.092(4) Uani 1 1 d .
F6 F 1.7158(5) -0.1958(6) 0.2554(4) 0.074(3) Uani 1 1 d .
F7 F 1.0805(4) -0.0576(5) 0.4485(3) 0.058(2) Uani 1 1 d .
F8 F 1.1218(4) -0.0807(4) 0.5233(3) 0.050(2) Uani 1 1 d .
F9 F 1.0709(4) 0.0053(4) 0.5047(3) 0.050(2) Uani 1 1 d .
F10 F 1.4705(7) 0.2319(11) 0.5551(5) 0.145(8) Uani 1 1 d .
F11 F 1.4561(6) 0.2698(7) 0.4863(5) 0.104(5) Uani 1 1 d .
F12 F 1.4751(6) 0.1757(7) 0.4941(6) 0.108(5) Uani 1 1 d .
F13 F 0.6342(4) 0.4875(4) 0.6039(3) 0.0461(19) Uani 1 1 d .
F14 F 0.6474(5) 0.4674(6) 0.6788(3) 0.067(3) Uani 1 1 d .
F15 F 0.6317(4) 0.3942(4) 0.6263(4) 0.056(2) Uani 1 1 d .
F16 F 0.4609(6) 1.2619(5) 0.7265(4) 0.083(4) Uani 1 1 d .
F17 F 0.4646(11) 1.2727(6) 0.6532(5) 0.135(7) Uani 1 1 d .
F18 F 0.5511(6) 1.2491(6) 0.7067(5) 0.093(4) Uani 1 1 d .
F19A F 0.8625(5) 0.8618(5) 0.7588(3) 0.063(2) Uani 1 1 d .
F20A F 0.8203(6) 0.8934(5) 0.6872(3) 0.071(3) Uani 1 1 d .
F21A F 0.8226(5) 0.7990(5) 0.7012(4) 0.074(3) Uani 1 1 d .
O1 O 0.0893(6) 1.3528(5) 0.7867(4) 0.058(3) Uani 1 1 d .
O2 O -0.0179(6) 1.3424(5) 0.7765(4) 0.059(3) Uani 1 1 d .
O3 O 1.8688(5) 0.1438(5) 0.3735(4) 0.046(2) Uani 1 1 d .
O4 O 1.7800(5) 0.1415(4) 0.4019(4) 0.041(2) Uani 1 1 d .
O5 O 1.1137(4) -0.3937(4) 0.4159(4) 0.040(2) Uani 1 1 d .
O6 O 1.0048(5) -0.3834(4) 0.3995(4) 0.047(2) Uani 1 1 d .
O7 O 1.3983(5) 0.6228(4) 0.5202(4) 0.040(2) Uani 1 1 d .
O8 O 1.4771(5) 0.6244(5) 0.4823(4) 0.054(3) Uani 1 1 d .
O9 O 0.6306(5) 0.0889(4) 0.5295(4) 0.055(3) Uani 1 1 d .
O10 O 0.7389(5) 0.0829(4) 0.5380(3) 0.039(2) Uani 1 1 d .
O11 O 0.9226(5) 1.0818(5) 0.6477(4) 0.049(2) Uani 1 1 d .
O12 O 1.0104(5) 1.0813(5) 0.6183(5) 0.063(3) Uani 1 1 d .
O13 O 0.1467(7) 0.5553(6) 0.6453(6) 0.078(4) Uani 1 1 d .
O14 O 0.2538(6) 0.5437(5) 0.6595(4) 0.058(3) Uani 1 1 d .
O15 O 1.7559(6) -0.2752(5) 0.3414(4) 0.059(3) Uani 1 1 d .
O16 O 1.6121(6) -0.4351(6) 0.3345(4) 0.060(3) Uani 1 1 d .
O17 O 1.3359(6) 0.1940(5) 0.4448(4) 0.055(3) Uani 1 1 d .
O18 O 1.1686(5) 0.0436(5) 0.4498(4) 0.050(2) Uani 1 1 d .
O19 O 1.7673(6) -0.1701(5) 0.3568(4) 0.055(3) Uani 1 1 d .
O20 O 1.8658(6) -0.2271(9) 0.3550(5) 0.101(6) Uani 1 1 d .
O21 O 1.5890(10) -0.5387(6) 0.3312(5) 0.092(5) Uani 1 1 d .
O22 O 1.5113(7) -0.4671(10) 0.3544(5) 0.105(6) Uani 1 1 d .
O23 O 1.3523(7) 0.1534(6) 0.5255(5) 0.076(4) Uani 1 1 d .
O24 O 1.3263(5) 0.2595(5) 0.5110(4) 0.052(3) Uani 1 1 d .
O25 O 1.2308(5) -0.0477(4) 0.4792(3) 0.040(2) Uani 1 1 d .
O26 O 1.2157(5) 0.0285(5) 0.5359(4) 0.047(2) Uani 1 1 d .
O27A O 0.6861(5) 0.8235(5) 0.6912(3) 0.045(2) Uani 1 1 d .
O28A O 0.7417(5) 0.8257(4) 0.7770(4) 0.047(2) Uani 1 1 d .
O29A O 0.7140(5) 0.9197(4) 0.7315(4) 0.050(2) Uani 1 1 d .
O30 O 0.3941(6) 1.1612(7) 0.6604(4) 0.071(4) Uani 1 1 d .
O31 O 0.4836(8) 1.1341(7) 0.7282(4) 0.084(5) Uani 1 1 d .
O32 O 0.5035(6) 1.1438(6) 0.6491(5) 0.067(4) Uani 1 1 d .
O34 O 0.7758(5) 0.5038(4) 0.6521(4) 0.043(2) Uani 1 1 d .
O35 O 0.7733(5) 0.4056(4) 0.6893(4) 0.041(2) Uani 1 1 d .
O36 O 0.7597(4) 0.4116(4) 0.6028(3) 0.037(2) Uani 1 1 d .
N1 N 0.2980(5) 1.0991(5) 0.7379(4) 0.035(2) Uani 1 1 d .
N2 N 0.3399(5) 0.9892(5) 0.7812(4) 0.033(2) Uani 1 1 d .
N3 N 0.2413(6) 0.9063(5) 0.7922(5) 0.042(3) Uani 1 1 d .
N4 N 0.0380(7) 1.3223(5) 0.7755(4) 0.046(3) Uani 1 1 d .
N5 N 1.5123(5) -0.0810(4) 0.3328(4) 0.029(2) Uani 1 1 d .
N6 N 1.5035(5) -0.2022(5) 0.3519(4) 0.034(2) Uani 1 1 d .
N7 N 1.5862(5) -0.2840(5) 0.3220(4) 0.038(3) Uani 1 1 d .
N8 N 1.8138(6) 0.1214(5) 0.3760(4) 0.040(3) Uani 1 1 d .
N9 N 1.3227(4) -0.1506(4) 0.3571(4) 0.028(2) Uani 1 1 d .
N10 N 1.3818(5) -0.0476(4) 0.4042(4) 0.030(2) Uani 1 1 d .
N11 N 1.2966(6) 0.0502(5) 0.4061(4) 0.039(3) Uani 1 1 d .
N12 N 1.0609(5) -0.3627(5) 0.4039(4) 0.036(2) Uani 1 1 d .
N13 N 1.1203(4) 0.4060(4) 0.4572(4) 0.027(2) Uani 1 1 d .
N14 N 1.1028(5) 0.2853(5) 0.4791(4) 0.031(2) Uani 1 1 d .
N15 N 1.1707(5) 0.1976(4) 0.4400(4) 0.034(2) Uani 1 1 d .
N16 N 1.4270(5) 0.6009(5) 0.4910(4) 0.037(2) Uani 1 1 d .
N17 N 0.9327(5) 0.3415(5) 0.4868(4) 0.029(2) Uani 1 1 d .
N18 N 0.9811(5) 0.4482(5) 0.5318(4) 0.030(2) Uani 1 1 d .
N19 N 0.8989(5) 0.5213(4) 0.5723(4) 0.029(2) Uani 1 1 d .
N20 N 0.6866(6) 0.1108(5) 0.5299(4) 0.040(3) Uani 1 1 d .
N21 N 0.6591(5) 0.8531(5) 0.5852(4) 0.029(2) Uani 1 1 d .
N22 N 0.6426(5) 0.7331(5) 0.6044(4) 0.032(2) Uani 1 1 d .
N23 N 0.7410(5) 0.6489(5) 0.5974(4) 0.036(2) Uani 1 1 d .
N24 N 0.9573(6) 1.0580(5) 0.6235(5) 0.045(3) Uani 1 1 d .
N25 N 0.4705(5) 0.7933(5) 0.6201(4) 0.032(2) Uani 1 1 d .
N26 N 0.5304(5) 0.8954(5) 0.6638(4) 0.035(2) Uani 1 1 d .
N27 N 0.4565(5) 0.9812(5) 0.7004(4) 0.033(2) Uani 1 1 d .
N28 N 0.2044(6) 0.5746(6) 0.6514(5) 0.047(3) Uani 1 1 d .
C1 C 0.2812(7) 1.1564(6) 0.7233(5) 0.035(3) Uani 1 1 d .
H1 H 0.3126 1.1794 0.7112 0.042 Uiso 1 1 calc R
C2 C 0.2208(7) 1.1832(6) 0.7248(5) 0.037(3) Uani 1 1 d .
H2 H 0.2109 1.2235 0.7137 0.044 Uiso 1 1 calc R
C3 C 0.1747(7) 1.1504(7) 0.7429(5) 0.040(3) Uani 1 1 d .
C4 C 0.1937(6) 1.0925(6) 0.7593(4) 0.032(3) Uani 1 1 d .
H4 H 0.1641 1.0692 0.7728 0.039 Uiso 1 1 calc R
C5 C 0.2538(6) 1.0677(6) 0.7565(5) 0.033(3) Uani 1 1 d .
C6 C 0.1081(7) 1.1774(6) 0.7456(5) 0.035(3) Uani 1 1 d .
C7 C 0.1036(7) 1.2375(6) 0.7570(5) 0.035(3) Uani 1 1 d .
H7 H 0.1417 1.2635 0.7617 0.042 Uiso 1 1 calc R
C8 C 0.0424(7) 1.2585(6) 0.7614(5) 0.039(3) Uani 1 1 d .
C9 C -0.0163(7) 1.2229(7) 0.7538(5) 0.047(3) Uani 1 1 d .
H9 H -0.0581 1.2397 0.7562 0.056 Uiso 1 1 calc R
C10 C -0.0112(8) 1.1619(8) 0.7428(6) 0.052(4) Uani 1 1 d .
H10 H -0.0491 1.1357 0.7389 0.063 Uiso 1 1 calc R
C11 C 0.0508(6) 1.1399(7) 0.7375(5) 0.042(3) Uani 1 1 d .
H11 H 0.0541 1.0990 0.7282 0.051 Uiso 1 1 calc R
C11A C 0.8141(8) 0.8515(8) 0.7197(5) 0.051(4) Uani 1 1 d .
C12 C 0.2745(6) 1.0051(6) 0.7730(5) 0.035(3) Uani 1 1 d .
C13 C 0.2264(7) 0.9630(6) 0.7781(5) 0.040(3) Uani 1 1 d .
H13 H 0.1804 0.9755 0.7713 0.048 Uiso 1 1 calc R
C14 C 0.3084(7) 0.8903(7) 0.8002(6) 0.044(3) Uani 1 1 d .
H14 H 0.3224 0.8502 0.8098 0.053 Uiso 1 1 calc R
C15 C 0.3552(6) 0.9323(6) 0.7944(5) 0.036(3) Uani 1 1 d .
H15 H 0.4010 0.9200 0.8001 0.043 Uiso 1 1 calc R
C16 C 1.5219(6) -0.0208(5) 0.3296(4) 0.029(2) Uani 1 1 d .
H16 H 1.4857 0.0053 0.3313 0.035 Uiso 1 1 calc R
C17 C 1.5811(7) 0.0054(6) 0.3241(5) 0.036(3) Uani 1 1 d .
H17 H 1.5841 0.0480 0.3204 0.043 Uiso 1 1 calc R
C18 C 1.6359(7) -0.0318(6) 0.3240(5) 0.032(3) Uani 1 1 d .
C19 C 1.6274(6) -0.0934(6) 0.3276(4) 0.032(3) Uani 1 1 d .
H19 H 1.6638 -0.1199 0.3275 0.039 Uiso 1 1 calc R
C20 C 1.5659(6) -0.1168(6) 0.3313(5) 0.032(3) Uani 1 1 d .
C21 C 1.7025(7) -0.0077(6) 0.3228(5) 0.036(3) Uani 1 1 d .
C22 C 1.7253(6) 0.0458(6) 0.3466(5) 0.034(3) Uani 1 1 d .
H22 H 1.6971 0.0678 0.3623 0.041 Uiso 1 1 calc R
C23 C 1.7895(6) 0.0673(6) 0.3477(5) 0.038(3) Uani 1 1 d .
C24 C 1.8323(7) 0.0366(6) 0.3246(5) 0.040(3) Uani 1 1 d .
H24 H 1.8767 0.0511 0.3267 0.048 Uiso 1 1 calc R
C25 C 1.8086(7) -0.0147(6) 0.2992(5) 0.042(3) Uani 1 1 d .
H25 H 1.8356 -0.0347 0.2815 0.050 Uiso 1 1 calc R
C26 C 1.7451(7) -0.0378(7) 0.2989(5) 0.040(3) Uani 1 1 d .
H26 H 1.7303 -0.0745 0.2822 0.048 Uiso 1 1 calc R
C27 C 1.5544(6) -0.1825(5) 0.3338(5) 0.031(3) Uani 1 1 d .
C28 C 1.5950(6) -0.2243(6) 0.3175(5) 0.035(3) Uani 1 1 d .
H28 H 1.6292 -0.2103 0.3030 0.042 Uiso 1 1 calc R
C29 C 1.4941(6) -0.2624(6) 0.3527(5) 0.037(3) Uani 1 1 d .
H29 H 1.4572 -0.2774 0.3637 0.044 Uiso 1 1 calc R
C30 C 1.5350(6) -0.3021(6) 0.3384(5) 0.036(3) Uani 1 1 d .
H30 H 1.5267 -0.3442 0.3403 0.043 Uiso 1 1 calc R
C31 C 1.2859(6) -0.1157(5) 0.3797(4) 0.030(3) Uani 1 1 d .
C32 C 1.2264(6) -0.1351(5) 0.3879(4) 0.030(2) Uani 1 1 d .
H32 H 1.2015 -0.1091 0.4034 0.036 Uiso 1 1 calc R
C33 C 1.2020(6) -0.1926(5) 0.3738(4) 0.029(2) Uani 1 1 d .
C34 C 1.2403(6) -0.2293(5) 0.3512(5) 0.033(3) Uani 1 1 d .
H34 H 1.2259 -0.2691 0.3410 0.039 Uiso 1 1 calc R
C35 C 1.2996(6) -0.2063(5) 0.3441(5) 0.031(3) Uani 1 1 d .
H35 H 1.3257 -0.2316 0.3290 0.037 Uiso 1 1 calc R
C36 C 1.1369(6) -0.2158(6) 0.3811(4) 0.028(2) Uani 1 1 d .
C37 C 1.0822(6) -0.1775(6) 0.3783(4) 0.031(3) Uani 1 1 d .
H37 H 1.0869 -0.1354 0.3735 0.037 Uiso 1 1 calc R
C38 C 1.0222(7) -0.1996(6) 0.3824(5) 0.037(3) Uani 1 1 d .
H38 H 0.9856 -0.1723 0.3802 0.044 Uiso 1 1 calc R
C39 C 1.0120(6) -0.2611(6) 0.3899(5) 0.034(3) Uani 1 1 d .
H39 H 0.9692 -0.2766 0.3915 0.041 Uiso 1 1 calc R
C40 C 1.0688(6) -0.2983(6) 0.3948(4) 0.031(3) Uani 1 1 d .
C41 C 1.1304(6) -0.2765(5) 0.3906(4) 0.029(2) Uani 1 1 d .
H41 H 1.1680 -0.3030 0.3942 0.035 Uiso 1 1 calc R
C42 C 1.3143(6) -0.0532(6) 0.3934(5) 0.030(3) Uani 1 1 d .
C43 C 1.2722(6) -0.0051(5) 0.3945(4) 0.031(3) Uani 1 1 d .
H43 H 1.2247 -0.0114 0.3870 0.037 Uiso 1 1 calc R
C44 C 1.3643(8) 0.0569(6) 0.4192(5) 0.044(3) Uani 1 1 d .
H44 H 1.3835 0.0952 0.4298 0.052 Uiso 1 1 calc R
C45 C 1.4067(6) 0.0078(6) 0.4172(5) 0.034(3) Uani 1 1 d .
H45 H 1.4543 0.0138 0.4253 0.041 Uiso 1 1 calc R
C46 C 1.1350(6) 0.4652(6) 0.4541(4) 0.031(3) Uani 1 1 d .
H46 H 1.1005 0.4940 0.4539 0.038 Uiso 1 1 calc R
C47 C 1.1964(6) 0.4856(5) 0.4513(4) 0.032(3) Uani 1 1 d .
H47 H 1.2036 0.5277 0.4487 0.038 Uiso 1 1 calc R
C48 C 1.2491(6) 0.4450(5) 0.4521(4) 0.029(2) Uani 1 1 d .
C49 C 1.2341(6) 0.3842(5) 0.4536(4) 0.026(2) Uani 1 1 d .
H49 H 1.2681 0.3551 0.4532 0.031 Uiso 1 1 calc R
C50 C 1.1706(6) 0.3648(6) 0.4557(4) 0.028(2) Uani 1 1 d .
C51 C 1.3167(6) 0.4678(5) 0.4498(4) 0.028(2) Uani 1 1 d .
C52 C 1.3418(6) 0.5217(6) 0.4724(5) 0.032(3) Uani 1 1 d .
H52 H 1.3179 0.5423 0.4920 0.038 Uiso 1 1 calc R
C53 C 1.4017(7) 0.5454(6) 0.4664(5) 0.040(3) Uani 1 1 d .
C54 C 1.4381(6) 0.5168(7) 0.4378(5) 0.040(3) Uani 1 1 d .
H54 H 1.4777 0.5347 0.4322 0.048 Uiso 1 1 calc R
C55 C 1.4145(7) 0.4615(6) 0.4176(5) 0.039(3) Uani 1 1 d .
H55 H 1.4399 0.4398 0.3997 0.047 Uiso 1 1 calc R
C56 C 1.3547(6) 0.4375(6) 0.4232(5) 0.038(3) Uani 1 1 d .
H56 H 1.3392 0.3997 0.4087 0.046 Uiso 1 1 calc R
C57 C 1.1527(5) 0.3006(5) 0.4587(4) 0.025(2) Uani 1 1 d .
C58 C 1.1849(6) 0.2546(5) 0.4379(5) 0.029(3) Uani 1 1 d .
H58 H 1.2183 0.2661 0.4218 0.035 Uiso 1 1 calc R
C59 C 1.0890(6) 0.2272(5) 0.4814(4) 0.031(3) Uani 1 1 d .
H59 H 1.0549 0.2151 0.4965 0.038 Uiso 1 1 calc R
C60 C 1.1231(6) 0.1832(6) 0.4621(5) 0.035(3) Uani 1 1 d .
H60 H 1.1121 0.1419 0.4648 0.042 Uiso 1 1 calc R
C61 C 0.9109(6) 0.2882(5) 0.4671(4) 0.029(2) Uani 1 1 d .
H61 H 0.9371 0.2685 0.4486 0.035 Uiso 1 1 calc R
C62 C 0.8523(6) 0.2596(5) 0.4717(5) 0.031(3) Uani 1 1 d .
H62 H 0.8391 0.2214 0.4573 0.037 Uiso 1 1 calc R
C63 C 0.8138(5) 0.2891(5) 0.4982(4) 0.026(2) Uani 1 1 d .
C64 C 0.8362(6) 0.3446(5) 0.5195(4) 0.028(2) Uani 1 1 d .
H64 H 0.8109 0.3651 0.5382 0.034 Uiso 1 1 calc R
C65 C 0.8953(6) 0.3702(5) 0.5134(4) 0.025(2) Uani 1 1 d .
C66 C 0.7509(6) 0.2619(5) 0.5044(4) 0.031(3) Uani 1 1 d .
C67 C 0.7462(6) 0.1991(5) 0.5112(4) 0.029(2) Uani 1 1 d .
H67 H 0.7829 0.1732 0.5101 0.035 Uiso 1 1 calc R
C68 C 0.6882(7) 0.1760(6) 0.5194(5) 0.035(3) Uani 1 1 d .
C69 C 0.6324(6) 0.2099(6) 0.5199(5) 0.037(3) Uani 1 1 d .
H69 H 0.5927 0.1918 0.5253 0.044 Uiso 1 1 calc R
C70 C 0.6361(6) 0.2732(6) 0.5122(5) 0.039(3) Uani 1 1 d .
H70 H 0.5982 0.2982 0.5122 0.047 Uiso 1 1 calc R
C71 C 0.6943(6) 0.2985(6) 0.5048(5) 0.033(3) Uani 1 1 d .
H71 H 0.6964 0.3409 0.5000 0.040 Uiso 1 1 calc R
C72 C 0.9196(5) 0.4296(5) 0.5339(4) 0.026(2) Uani 1 1 d .
C73 C 0.8787(6) 0.4667(5) 0.5534(4) 0.029(2) Uani 1 1 d .
H73 H 0.8347 0.4529 0.5534 0.034 Uiso 1 1 calc R
C74 C 0.9604(6) 0.5398(5) 0.5700(5) 0.032(3) Uani 1 1 d .
H74 H 0.9768 0.5783 0.5825 0.039 Uiso 1 1 calc R
C75 C 1.0001(6) 0.5031(5) 0.5496(5) 0.034(3) Uani 1 1 d .
H75 H 1.0432 0.5176 0.5481 0.041 Uiso 1 1 calc R
C76 C 0.6681(6) 0.9117(5) 0.5806(4) 0.030(2) Uani 1 1 d .
H76 H 0.6309 0.9378 0.5795 0.036 Uiso 1 1 calc R
C77 C 0.7280(6) 0.9372(5) 0.5773(4) 0.030(3) Uani 1 1 d .
H77 H 0.7319 0.9796 0.5736 0.035 Uiso 1 1 calc R
C78 C 0.7822(6) 0.8992(6) 0.5793(4) 0.031(3) Uani 1 1 d .
C79 C 0.7735(6) 0.8386(6) 0.5847(4) 0.030(2) Uani 1 1 d .
H79 H 0.8102 0.8116 0.5865 0.036 Uiso 1 1 calc R
C80 C 0.7115(6) 0.8162(5) 0.5877(4) 0.025(2) Uani 1 1 d .
C81 C 0.8497(6) 0.9244(5) 0.5779(5) 0.034(3) Uani 1 1 d .
C82 C 0.8714(7) 0.9789(6) 0.6008(5) 0.035(3) Uani 1 1 d .
H82 H 0.8442 1.0002 0.6177 0.042 Uiso 1 1 calc R
C83 C 0.9333(7) 1.0012(6) 0.5985(5) 0.041(3) Uani 1 1 d .
C84 C 0.9747(6) 0.9722(6) 0.5742(5) 0.041(3) Uani 1 1 d .
H84 H 1.0165 0.9894 0.5725 0.049 Uiso 1 1 calc R
C85 C 0.9531(7) 0.9177(7) 0.5528(6) 0.048(4) Uani 1 1 d .
H85 H 0.9809 0.8964 0.5364 0.057 Uiso 1 1 calc R
C86 C 0.8918(7) 0.8937(7) 0.5547(5) 0.044(3) Uani 1 1 d .
H86 H 0.8781 0.8556 0.5401 0.053 Uiso 1 1 calc R
C87 C 0.7012(6) 0.7501(5) 0.5949(4) 0.028(2) Uani 1 1 d .
C88 C 0.7502(6) 0.7079(5) 0.5923(4) 0.030(3) Uani 1 1 d .
H88 H 0.7916 0.7215 0.5867 0.036 Uiso 1 1 calc R
C89 C 0.6336(6) 0.6741(6) 0.6084(5) 0.035(3) Uani 1 1 d .
H89 H 0.5919 0.6604 0.6134 0.042 Uiso 1 1 calc R
C90 C 0.6819(7) 0.6316(6) 0.6055(5) 0.036(3) Uani 1 1 d .
H90 H 0.6733 0.5899 0.6092 0.044 Uiso 1 1 calc R
C91 C 0.4455(6) 0.7385(5) 0.6022(4) 0.028(2) Uani 1 1 d .
H91 H 0.4705 0.7153 0.5849 0.034 Uiso 1 1 calc R
C92 C 0.3871(6) 0.7157(5) 0.6080(4) 0.033(3) Uani 1 1 d .
H92 H 0.3720 0.6773 0.5947 0.040 Uiso 1 1 calc R
C93 C 0.3487(5) 0.7475(5) 0.6332(4) 0.029(2) Uani 1 1 d .
C94 C 0.3753(6) 0.8038(5) 0.6529(4) 0.028(2) Uani 1 1 d .
H94 H 0.3516 0.8270 0.6712 0.034 Uiso 1 1 calc R
C95 C 0.4349(5) 0.8249(5) 0.6457(4) 0.027(2) Uani 1 1 d .
C96 C 0.2833(6) 0.7242(5) 0.6382(5) 0.031(3) Uani 1 1 d .
C97 C 0.2290(6) 0.7629(6) 0.6367(5) 0.036(3) Uani 1 1 d .
H97 H 0.2345 0.8052 0.6339 0.043 Uiso 1 1 calc R
C98 C 0.1669(7) 0.7396(7) 0.6392(6) 0.045(3) Uani 1 1 d .
H98 H 0.1302 0.7664 0.6381 0.054 Uiso 1 1 calc R
C99 C 0.1576(7) 0.6789(7) 0.6434(5) 0.045(3) Uani 1 1 d .
H99 H 0.1148 0.6632 0.6445 0.054 Uiso 1 1 calc R
C100 C 0.2117(7) 0.6415(6) 0.6461(5) 0.042(3) Uani 1 1 d .
C101 C 0.2740(6) 0.6616(6) 0.6439(5) 0.035(3) Uani 1 1 d .
H101 H 0.3103 0.6341 0.6462 0.042 Uiso 1 1 calc R
C102 C 0.4661(5) 0.8847(5) 0.6656(4) 0.026(2) Uani 1 1 d .
C103 C 0.4302(6) 0.9271(6) 0.6848(4) 0.031(3) Uani 1 1 d .
H103 H 0.3858 0.9174 0.6869 0.037 Uiso 1 1 calc R
C104 C 0.5195(6) 0.9922(6) 0.6978(5) 0.032(3) Uani 1 1 d .
H104 H 0.5393 1.0305 0.7075 0.038 Uiso 1 1 calc R
C105 C 0.5568(7) 0.9482(6) 0.6810(5) 0.040(3) Uani 1 1 d .
H105 H 0.6028 0.9564 0.6818 0.048 Uiso 1 1 calc R
C106 C 1.5124(8) -0.4705(9) 0.2662(7) 0.060(4) Uani 1 1 d .
C107 C 1.7807(8) -0.2069(7) 0.2750(6) 0.051(4) Uani 1 1 d .
C108 C 1.1118(7) -0.0352(6) 0.4917(5) 0.039(3) Uani 1 1 d .
C109 C 1.4428(9) 0.2206(11) 0.5088(8) 0.076(6) Uani 1 1 d .
C110 C 0.6606(7) 0.4480(7) 0.6381(5) 0.041(3) Uani 1 1 d .
C111 C 0.4829(9) 1.2403(7) 0.6909(6) 0.053(4) Uani 1 1 d .

loop_
_atom_site_aniso_label
_atom_site_aniso_U_11
_atom_site_aniso_U_22
_atom_site_aniso_U_33
_atom_site_aniso_U_23
_atom_site_aniso_U_13
_atom_site_aniso_U_12
Ag1 0.0487(6) 0.0356(6) 0.0795(8) -0.0069(5) 0.0281(6) 0.0060(5)
Ag2 0.0307(5) 0.0281(5) 0.0647(6) -0.0038(4) 0.0244(4) -0.0004(4)
Ag3 0.0484(5) 0.0279(5) 0.0765(7) -0.0074(5) 0.0288(5) 0.0043(4)
Ag4 0.0279(4) 0.0272(4) 0.0561(6) -0.0051(4) 0.0229(4) -0.0028(3)
Ag5 0.0337(4) 0.0257(4) 0.0516(5) -0.0064(4) 0.0167(4) 0.0046(4)
Ag6 0.0276(4) 0.0306(5) 0.0551(6) -0.0023(4) 0.0217(4) -0.0001(4)
Ag7 0.0354(5) 0.0293(4) 0.0542(6) -0.0038(4) 0.0234(4) -0.0005(4)
S1 0.058(2) 0.0374(19) 0.071(3) 0.0046(17) 0.0416(19) 0.0014(16)
S2 0.0326(15) 0.0374(18) 0.057(2) -0.0013(15) 0.0176(14) 0.0001(13)
S3 0.0356(15) 0.0307(16) 0.0472(18) -0.0005(13) 0.0150(14) -0.0009(12)
S4 0.0372(16) 0.0339(17) 0.0499(19) -0.0018(14) 0.0192(14) 0.0008(13)
S5 0.0336(15) 0.0302(16) 0.0494(18) -0.0034(13) 0.0174(14) -0.0006(12)
S6 0.0439(18) 0.0306(17) 0.062(2) -0.0030(15) 0.0238(16) -0.0063(14)
S7A 0.0474(18) 0.0331(17) 0.0432(18) 0.0084(14) 0.0138(15) 0.0009(14)
F1 0.072(6) 0.068(7) 0.067(6) 0.010(5) 0.037(5) 0.015(5)
F2 0.073(8) 0.172(16) 0.103(9) -0.050(10) 0.047(7) -0.057(9)
F3 0.090(8) 0.074(8) 0.104(9) -0.010(7) 0.004(7) 0.046(7)
F4 0.089(8) 0.058(7) 0.095(8) 0.013(6) 0.052(6) -0.002(6)
F5 0.159(13) 0.061(7) 0.076(7) 0.000(6) 0.066(8) 0.025(8)
F6 0.059(6) 0.102(9) 0.059(6) 0.003(6) 0.012(5) 0.001(6)
F7 0.048(5) 0.061(6) 0.066(6) -0.015(5) 0.016(4) -0.001(4)
F8 0.060(5) 0.032(4) 0.064(5) 0.000(4) 0.030(4) -0.002(4)
F9 0.037(4) 0.056(5) 0.060(5) -0.005(4) 0.020(4) 0.009(4)
F10 0.067(8) 0.26(2) 0.090(10) -0.082(13) -0.005(7) -0.003(11)
F11 0.089(9) 0.104(10) 0.144(12) -0.055(9) 0.077(9) -0.055(8)
F12 0.047(6) 0.120(12) 0.159(13) -0.045(10) 0.028(7) 0.016(6)
F13 0.043(4) 0.039(4) 0.057(5) 0.008(4) 0.014(4) 0.003(3)
F14 0.055(5) 0.103(9) 0.050(5) -0.008(5) 0.027(4) 0.019(5)
F15 0.045(5) 0.040(5) 0.088(7) 0.010(4) 0.026(4) -0.006(4)
F16 0.078(7) 0.073(8) 0.091(8) -0.044(6) 0.010(6) 0.016(6)
F17 0.27(2) 0.049(7) 0.068(8) 0.016(6) 0.005(10) -0.003(10)
F18 0.090(8) 0.093(9) 0.114(10) -0.037(7) 0.058(7) -0.048(7)
F19A 0.056(5) 0.083(7) 0.057(6) -0.004(5) 0.026(5) -0.001(5)
F20A 0.091(7) 0.077(7) 0.052(6) 0.007(5) 0.033(5) -0.024(6)
F21A 0.060(6) 0.074(7) 0.092(8) -0.022(6) 0.030(5) 0.008(5)
O1 0.070(7) 0.033(6) 0.080(8) -0.009(5) 0.037(6) -0.002(5)
O2 0.068(7) 0.051(7) 0.062(7) 0.003(5) 0.024(6) 0.026(6)
O3 0.033(5) 0.037(5) 0.068(7) -0.001(5) 0.011(5) -0.016(4)
O4 0.044(5) 0.024(4) 0.053(6) -0.007(4) 0.012(4) -0.004(4)
O5 0.037(5) 0.026(5) 0.059(6) 0.003(4) 0.016(4) 0.004(4)
O6 0.035(5) 0.033(5) 0.079(7) 0.004(5) 0.027(5) -0.007(4)
O7 0.040(5) 0.024(4) 0.062(6) -0.009(4) 0.024(5) -0.005(4)
O8 0.047(6) 0.035(6) 0.090(8) -0.010(5) 0.033(6) -0.014(4)
O9 0.051(6) 0.029(5) 0.094(8) -0.004(5) 0.035(6) -0.020(5)
O10 0.052(6) 0.019(4) 0.055(6) -0.005(4) 0.028(4) -0.010(4)
O11 0.044(5) 0.035(5) 0.065(7) -0.015(5) 0.008(5) -0.005(4)
O12 0.046(6) 0.049(7) 0.099(9) -0.007(6) 0.030(6) -0.021(5)
O13 0.064(8) 0.045(7) 0.132(12) 0.003(7) 0.037(8) -0.024(6)
O14 0.067(7) 0.031(5) 0.086(8) -0.005(5) 0.039(6) -0.010(5)
O15 0.074(7) 0.045(6) 0.063(7) -0.009(5) 0.030(6) -0.010(6)
O16 0.057(7) 0.056(7) 0.070(8) 0.011(6) 0.020(6) -0.008(5)
O17 0.060(7) 0.057(7) 0.045(6) -0.010(5) 0.011(5) -0.005(5)
O18 0.050(6) 0.036(5) 0.065(7) 0.008(5) 0.019(5) 0.007(4)
O19 0.083(8) 0.034(5) 0.053(6) -0.014(4) 0.026(6) 0.007(5)
O20 0.037(6) 0.178(18) 0.090(10) 0.062(11) 0.021(6) 0.019(8)
O21 0.173(16) 0.036(7) 0.076(9) 0.013(6) 0.049(10) 0.020(8)
O22 0.060(8) 0.19(2) 0.079(9) -0.023(11) 0.046(7) -0.027(10)
O23 0.094(9) 0.052(7) 0.099(10) 0.031(7) 0.055(8) 0.034(7)
O24 0.048(6) 0.044(6) 0.068(7) -0.019(5) 0.020(5) -0.005(5)
O25 0.046(5) 0.031(5) 0.043(5) 0.000(4) 0.011(4) 0.009(4)
O26 0.051(6) 0.040(6) 0.053(6) -0.011(5) 0.019(5) -0.001(4)
O27A 0.043(5) 0.046(6) 0.046(5) 0.005(4) 0.010(4) -0.003(4)
O28A 0.058(6) 0.032(5) 0.047(6) 0.008(4) 0.010(5) -0.005(4)
O29A 0.056(6) 0.027(5) 0.065(7) 0.008(4) 0.014(5) 0.009(4)
O30 0.050(6) 0.099(11) 0.067(8) -0.019(7) 0.021(6) -0.016(6)
O31 0.115(12) 0.074(9) 0.048(7) 0.003(6) -0.003(7) -0.034(8)
O32 0.044(6) 0.083(9) 0.080(8) -0.037(7) 0.026(6) -0.020(6)
O34 0.042(5) 0.033(5) 0.053(6) -0.005(4) 0.014(4) -0.001(4)
O35 0.037(5) 0.038(5) 0.051(6) 0.005(4) 0.019(4) 0.004(4)
O36 0.032(4) 0.036(5) 0.048(5) -0.006(4) 0.019(4) -0.005(4)
N1 0.029(5) 0.033(6) 0.046(6) -0.004(5) 0.017(5) 0.002(4)
N2 0.033(5) 0.032(6) 0.037(6) 0.001(4) 0.014(4) 0.001(4)
N3 0.040(6) 0.036(6) 0.059(7) 0.008(5) 0.027(5) -0.007(5)
N4 0.071(9) 0.030(6) 0.041(7) 0.009(5) 0.024(6) 0.024(6)
N5 0.025(5) 0.020(5) 0.045(6) -0.005(4) 0.015(4) -0.006(4)
N6 0.033(5) 0.026(5) 0.046(6) -0.004(4) 0.014(5) 0.004(4)
N7 0.029(5) 0.027(6) 0.060(7) -0.006(5) 0.018(5) 0.009(4)
N8 0.034(6) 0.023(5) 0.056(7) 0.003(5) 0.001(5) -0.003(5)
N9 0.019(4) 0.027(5) 0.042(6) -0.002(4) 0.016(4) 0.001(4)
N10 0.027(5) 0.021(5) 0.046(6) -0.009(4) 0.014(4) 0.001(4)
N11 0.037(6) 0.020(5) 0.066(7) -0.003(5) 0.027(5) -0.001(4)
N12 0.034(6) 0.026(5) 0.053(7) -0.006(5) 0.020(5) -0.006(4)
N13 0.020(4) 0.020(5) 0.048(6) 0.002(4) 0.020(4) -0.001(4)
N14 0.029(5) 0.023(5) 0.042(6) -0.004(4) 0.012(4) -0.001(4)
N15 0.039(6) 0.016(5) 0.049(7) -0.009(4) 0.014(5) 0.000(4)
N16 0.033(5) 0.020(5) 0.059(7) -0.002(5) 0.013(5) -0.002(4)
N17 0.027(5) 0.026(5) 0.037(5) -0.002(4) 0.016(4) -0.004(4)
N18 0.026(5) 0.024(5) 0.043(6) -0.007(4) 0.012(4) -0.002(4)
N19 0.029(5) 0.018(5) 0.040(6) -0.001(4) 0.012(4) 0.007(4)
N20 0.047(7) 0.028(6) 0.052(7) -0.012(5) 0.027(6) -0.015(5)
N21 0.023(5) 0.033(5) 0.035(5) -0.001(4) 0.015(4) -0.010(4)
N22 0.040(6) 0.020(5) 0.042(6) -0.001(4) 0.022(5) 0.002(4)
N23 0.034(5) 0.017(5) 0.057(7) -0.005(5) 0.012(5) 0.005(4)
N24 0.038(6) 0.032(6) 0.067(8) 0.002(6) 0.014(6) 0.001(5)
N25 0.023(4) 0.030(5) 0.046(6) -0.003(4) 0.014(4) -0.001(4)
N26 0.032(5) 0.026(5) 0.048(6) -0.009(5) 0.015(5) -0.003(4)
N27 0.034(5) 0.027(5) 0.044(6) 0.002(4) 0.019(5) 0.005(4)
N28 0.050(7) 0.037(7) 0.063(8) -0.001(6) 0.029(6) -0.007(6)
C1 0.047(7) 0.022(6) 0.041(7) 0.000(5) 0.022(6) -0.006(5)
C2 0.049(7) 0.023(6) 0.040(7) -0.001(5) 0.017(6) 0.005(5)
C3 0.042(7) 0.039(7) 0.040(7) -0.009(6) 0.013(6) -0.002(6)
C4 0.029(6) 0.036(7) 0.034(7) -0.004(5) 0.011(5) -0.003(5)
C5 0.037(7) 0.025(6) 0.038(7) -0.006(5) 0.014(5) -0.005(5)
C6 0.040(7) 0.029(6) 0.037(7) 0.006(5) 0.012(5) 0.008(5)
C7 0.039(7) 0.029(6) 0.040(7) 0.002(5) 0.016(6) 0.010(5)
C8 0.051(8) 0.029(7) 0.037(7) 0.004(5) 0.011(6) 0.016(6)
C9 0.037(7) 0.049(9) 0.054(9) 0.010(7) 0.010(6) 0.018(6)
C10 0.048(8) 0.047(9) 0.058(10) -0.004(7) 0.010(7) 0.000(7)
C11 0.029(6) 0.048(8) 0.046(8) -0.016(6) 0.004(6) 0.010(6)
C11A 0.053(9) 0.060(10) 0.041(8) -0.006(7) 0.015(7) -0.013(8)
C12 0.035(6) 0.033(7) 0.040(7) -0.004(5) 0.016(5) -0.009(5)
C13 0.042(7) 0.034(7) 0.050(8) 0.010(6) 0.021(6) 0.000(6)
C14 0.038(7) 0.036(7) 0.059(9) 0.006(6) 0.014(6) 0.009(6)
C15 0.027(6) 0.030(7) 0.057(8) -0.009(6) 0.020(6) -0.004(5)
C16 0.029(6) 0.023(6) 0.038(7) -0.005(5) 0.015(5) -0.001(5)
C17 0.038(7) 0.024(6) 0.046(7) 0.000(5) 0.011(6) -0.010(5)
C18 0.038(7) 0.025(6) 0.038(7) -0.005(5) 0.018(5) -0.004(5)
C19 0.029(6) 0.032(7) 0.039(7) -0.009(5) 0.014(5) -0.005(5)
C20 0.028(6) 0.034(7) 0.035(7) -0.007(5) 0.011(5) 0.001(5)
C21 0.041(7) 0.026(6) 0.047(8) 0.000(5) 0.018(6) 0.005(5)
C22 0.032(6) 0.030(6) 0.041(7) -0.001(5) 0.010(5) 0.003(5)
C23 0.032(6) 0.031(7) 0.047(8) 0.004(6) 0.006(6) 0.005(5)
C24 0.033(7) 0.026(6) 0.063(9) 0.006(6) 0.014(6) -0.004(5)
C25 0.047(8) 0.029(7) 0.054(9) -0.004(6) 0.019(7) -0.006(6)
C26 0.034(7) 0.039(8) 0.050(8) -0.007(6) 0.015(6) -0.008(6)
C27 0.022(5) 0.025(6) 0.046(7) -0.003(5) 0.010(5) -0.001(4)
C28 0.026(6) 0.026(6) 0.059(8) -0.005(6) 0.019(6) 0.000(5)
C29 0.031(6) 0.023(6) 0.058(8) 0.002(6) 0.015(6) 0.001(5)
C30 0.038(7) 0.022(6) 0.047(8) -0.001(5) 0.010(6) 0.007(5)
C31 0.038(7) 0.024(6) 0.025(6) -0.002(5) 0.005(5) -0.001(5)
C32 0.033(6) 0.017(5) 0.040(7) -0.005(5) 0.009(5) -0.002(4)
C33 0.026(6) 0.027(6) 0.035(7) -0.004(5) 0.009(5) -0.002(5)
C34 0.031(6) 0.019(6) 0.048(8) 0.004(5) 0.011(5) 0.001(5)
C35 0.029(6) 0.025(6) 0.041(7) -0.007(5) 0.011(5) -0.001(5)
C36 0.030(6) 0.028(6) 0.029(6) -0.001(5) 0.012(5) -0.002(5)
C37 0.028(6) 0.032(6) 0.032(6) 0.000(5) 0.006(5) 0.000(5)
C38 0.042(7) 0.026(6) 0.044(7) 0.003(5) 0.013(6) 0.006(5)
C39 0.029(6) 0.031(7) 0.045(7) 0.000(5) 0.012(5) 0.002(5)
C40 0.034(6) 0.026(6) 0.034(7) -0.002(5) 0.009(5) -0.001(5)
C41 0.029(6) 0.023(6) 0.031(6) -0.002(5) 0.002(5) 0.000(5)
C42 0.026(6) 0.025(6) 0.042(7) -0.006(5) 0.017(5) 0.000(5)
C43 0.031(6) 0.025(6) 0.040(7) -0.004(5) 0.015(5) -0.004(5)
C44 0.056(9) 0.027(7) 0.050(8) -0.008(6) 0.017(7) -0.007(6)
C45 0.035(6) 0.024(6) 0.045(7) -0.005(5) 0.012(6) -0.013(5)
C46 0.034(6) 0.024(6) 0.039(7) 0.006(5) 0.015(5) 0.001(5)
C47 0.037(6) 0.021(6) 0.039(7) -0.003(5) 0.013(5) 0.005(5)
C48 0.029(6) 0.024(6) 0.036(6) 0.003(5) 0.011(5) -0.004(5)
C49 0.027(5) 0.011(5) 0.042(7) -0.009(4) 0.014(5) -0.002(4)
C50 0.026(6) 0.026(6) 0.034(6) -0.003(5) 0.012(5) 0.002(5)
C51 0.027(6) 0.023(6) 0.038(7) 0.007(5) 0.012(5) -0.004(5)
C52 0.028(6) 0.026(6) 0.044(7) 0.000(5) 0.015(5) 0.004(5)
C53 0.038(7) 0.032(7) 0.054(8) 0.000(6) 0.021(6) -0.009(6)
C54 0.030(6) 0.042(8) 0.050(8) -0.003(6) 0.016(6) -0.004(6)
C55 0.039(7) 0.031(7) 0.051(8) -0.010(6) 0.017(6) -0.004(5)
C56 0.033(6) 0.024(6) 0.060(9) -0.005(6) 0.017(6) 0.002(5)
C57 0.012(5) 0.023(6) 0.039(6) -0.003(5) 0.002(4) -0.002(4)
C58 0.023(5) 0.016(5) 0.051(7) -0.004(5) 0.017(5) 0.001(4)
C59 0.032(6) 0.025(6) 0.039(7) 0.000(5) 0.013(5) -0.012(5)
C60 0.032(6) 0.023(6) 0.053(8) -0.009(5) 0.014(6) -0.006(5)
C61 0.028(6) 0.025(6) 0.035(6) -0.008(5) 0.009(5) 0.000(5)
C62 0.031(6) 0.019(5) 0.046(7) -0.001(5) 0.015(5) 0.001(5)
C63 0.019(5) 0.020(5) 0.042(7) 0.005(5) 0.011(5) 0.001(4)
C64 0.033(6) 0.014(5) 0.039(7) 0.000(5) 0.012(5) -0.001(4)
C65 0.024(5) 0.019(5) 0.032(6) -0.008(4) 0.010(5) 0.003(4)
C66 0.033(6) 0.025(6) 0.035(6) -0.006(5) 0.011(5) -0.013(5)
C67 0.026(5) 0.024(6) 0.037(6) -0.002(5) 0.006(5) 0.002(4)
C68 0.038(7) 0.024(6) 0.046(7) -0.001(5) 0.014(6) -0.010(5)
C69 0.032(6) 0.031(7) 0.052(8) -0.001(6) 0.017(6) -0.010(5)
C70 0.032(6) 0.035(7) 0.054(8) -0.007(6) 0.017(6) -0.004(5)
C71 0.026(6) 0.026(6) 0.049(8) -0.002(5) 0.014(5) -0.002(5)
C72 0.020(5) 0.019(5) 0.042(7) -0.009(5) 0.015(5) -0.003(4)
C73 0.028(6) 0.020(6) 0.042(7) -0.008(5) 0.016(5) 0.000(4)
C74 0.033(6) 0.023(6) 0.045(7) -0.008(5) 0.018(5) -0.003(5)
C75 0.029(6) 0.021(6) 0.053(8) -0.007(5) 0.012(5) -0.007(5)
C76 0.035(6) 0.021(6) 0.038(7) -0.002(5) 0.014(5) -0.002(5)
C77 0.034(6) 0.017(5) 0.042(7) 0.004(5) 0.016(5) 0.004(5)
C78 0.036(6) 0.025(6) 0.033(6) 0.005(5) 0.014(5) -0.002(5)
C79 0.026(6) 0.026(6) 0.039(7) 0.001(5) 0.010(5) 0.004(5)
C80 0.025(5) 0.017(5) 0.036(6) 0.000(4) 0.013(5) -0.004(4)
C81 0.034(6) 0.019(6) 0.054(8) 0.005(5) 0.019(6) -0.006(5)
C82 0.039(7) 0.027(6) 0.042(7) 0.003(5) 0.013(6) 0.001(5)
C83 0.044(7) 0.025(6) 0.057(9) 0.005(6) 0.018(6) -0.009(6)
C84 0.028(6) 0.041(8) 0.059(9) 0.008(6) 0.021(6) -0.007(6)
C85 0.037(7) 0.046(9) 0.068(10) -0.002(7) 0.028(7) -0.001(6)
C86 0.050(8) 0.037(8) 0.056(9) 0.003(6) 0.031(7) -0.003(6)
C87 0.023(5) 0.022(6) 0.043(7) -0.005(5) 0.012(5) -0.002(4)
C88 0.030(6) 0.024(6) 0.043(7) -0.002(5) 0.018(5) -0.002(5)
C89 0.034(6) 0.031(7) 0.046(7) -0.003(5) 0.019(6) -0.006(5)
C90 0.039(7) 0.024(6) 0.054(8) -0.007(5) 0.027(6) 0.000(5)
C91 0.024(5) 0.021(5) 0.040(7) 0.000(5) 0.008(5) 0.000(4)
C92 0.043(7) 0.019(6) 0.039(7) -0.001(5) 0.011(6) 0.003(5)
C93 0.021(5) 0.023(6) 0.043(7) 0.005(5) 0.011(5) 0.008(4)
C94 0.029(6) 0.019(5) 0.042(7) -0.002(5) 0.020(5) -0.003(4)
C95 0.019(5) 0.028(6) 0.038(6) -0.004(5) 0.013(5) 0.000(4)
C96 0.034(6) 0.020(6) 0.042(7) 0.001(5) 0.014(5) -0.005(5)
C97 0.037(6) 0.028(6) 0.047(7) -0.008(5) 0.020(6) -0.009(5)
C98 0.041(7) 0.039(8) 0.060(9) 0.000(6) 0.021(7) -0.001(6)
C99 0.035(7) 0.047(9) 0.056(9) -0.008(7) 0.016(6) -0.008(6)
C100 0.049(8) 0.031(7) 0.056(9) -0.008(6) 0.030(7) -0.004(6)
C101 0.033(6) 0.036(7) 0.036(7) -0.006(5) 0.007(5) -0.005(5)
C102 0.020(5) 0.031(6) 0.032(6) 0.004(5) 0.014(4) 0.009(4)
C103 0.021(5) 0.032(7) 0.042(7) 0.000(5) 0.012(5) -0.005(5)
C104 0.027(6) 0.027(6) 0.042(7) -0.009(5) 0.009(5) 0.000(5)
C105 0.033(7) 0.034(7) 0.058(9) -0.004(6) 0.020(6) -0.002(5)
C106 0.048(9) 0.065(11) 0.072(11) -0.019(9) 0.025(8) 0.002(8)
C107 0.053(9) 0.039(8) 0.068(10) -0.011(7) 0.027(8) 0.005(7)
C108 0.036(7) 0.035(7) 0.046(8) -0.004(6) 0.008(6) 0.007(6)
C109 0.046(9) 0.101(17) 0.088(14) -0.024(12) 0.031(10) -0.001(10)
C110 0.038(7) 0.034(7) 0.054(8) 0.003(6) 0.016(6) 0.002(6)
C111 0.062(10) 0.038(8) 0.066(10) -0.002(7) 0.031(8) -0.004(7)

loop_
_atom_type_symbol
_atom_type_description
_atom_type_scat_dispersion_real
_atom_type_scat_dispersion_imag
_atom_type_scat_source
C C 0.0181 0.0091 'International Tables Vol C Tables 4.2.6.8 and 6.1.1.4'
H H 0.0000 0.0000 'International Tables Vol C Tables 4.2.6.8 and 6.1.1.4'
Ag Ag 0.1306 4.2820 'International Tables Vol C Tables 4.2.6.8 and 6.1.1.4'
F F 0.0727 0.0534 'International Tables Vol C Tables 4.2.6.8 and 6.1.1.4'
N N 0.0311 0.0180 'International Tables Vol C Tables 4.2.6.8 and 6.1.1.4'
O O 0.0492 0.0322 'International Tables Vol C Tables 4.2.6.8 and 6.1.1.4'
S S 0.3331 0.5567 'International Tables Vol C Tables 4.2.6.8 and 6.1.1.4'

loop_
_geom_angle_atom_site_label_1
_geom_angle_atom_site_label_2
_geom_angle_atom_site_label_3
_geom_angle
_geom_angle_site_symmetry_1
_geom_angle_site_symmetry_3
O15 Ag1 Ag3 67.6(3) . 3_545
O15 Ag1 O16 135.2(4) . .
O16 Ag1 Ag3 67.7(3) . 3_545
N3 Ag1 Ag3 84.4(3) 4_654 3_545
N3 Ag1 O15 86.6(4) 4_654 .
N3 Ag1 O16 87.7(4) 4_654 .
N3 Ag1 N7 177.6(5) 4_654 .
N7 Ag1 Ag3 93.3(3) . 3_545
N7 Ag1 O15 91.9(4) . .
N7 Ag1 O16 92.1(4) . .
N5 Ag2 N6 72.6(4) . .
N5 Ag2 N9 165.1(4) . .
N5 Ag2 N10 109.9(3) . .
N6 Ag2 N10 147.1(4) . .
N9 Ag2 N6 114.3(4) . .
N9 Ag2 N10 72.0(3) . .
O17 Ag3 Ag1 109.0(2) . 3_455
O18 Ag3 Ag1 113.3(3) . 3_455
O18 Ag3 O17 137.7(4) . .
N11 Ag3 Ag1 98.9(3) . 3_455
N11 Ag3 O17 89.6(4) . .
N11 Ag3 O18 83.2(4) . .
N11 Ag3 N15 168.4(4) . .
N15 Ag3 Ag1 92.6(3) . 3_455
N15 Ag3 O17 87.9(4) . .
N15 Ag3 O18 91.1(4) . .
N13 Ag4 N14 72.1(3) . .
N13 Ag4 N17 162.8(4) . .
N13 Ag4 N18 120.3(3) . .
N17 Ag4 N14 104.9(4) . .
N17 Ag4 N18 70.9(3) . .
N18 Ag4 N14 149.9(3) . .
N19 Ag5 O34 99.5(3) . .
N19 Ag5 N23 167.0(4) . .
N23 Ag5 O34 90.1(4) . .
N21 Ag6 O27A 74.7(3) . .
N21 Ag6 N22 71.0(4) . .
N21 Ag6 N25 159.2(4) . .
N21 Ag6 N26 116.7(4) . .
N22 Ag6 O27A 74.7(3) . .
N25 Ag6 O27A 126.1(3) . .
N25 Ag6 N22 110.9(4) . .
N25 Ag6 N26 70.7(4) . .
N26 Ag6 O27A 85.0(3) . .
N26 Ag6 N22 155.7(4) . .
N1 Ag7 O31 106.3(5) . .
N1 Ag7 N2 70.2(4) . .
N2 Ag7 O31 140.2(4) . .
N27 Ag7 O31 89.9(5) . .
N27 Ag7 N1 162.0(4) . .
N27 Ag7 N2 102.4(4) . .
O16 S1 C106 102.5(8) . .
O21 S1 O16 110.1(10) . .
O21 S1 C106 105.0(9) . .
O22 S1 O16 114.0(10) . .
O22 S1 O21 120.6(11) . .
O22 S1 C106 102.2(9) . .
O15 S2 C107 103.3(7) . .
O19 S2 O15 111.5(7) . .
O19 S2 C107 103.3(7) . .
O20 S2 O15 117.3(10) . .
O20 S2 O19 116.1(10) . .
O20 S2 C107 102.7(8) . .
O18 S3 C108 101.9(6) . .
O25 S3 O18 114.3(6) . .
O25 S3 C108 103.1(6) . .
O26 S3 O18 115.0(7) . .
O26 S3 O25 115.4(6) . .
O26 S3 C108 104.7(6) . .
O17 S4 C109 102.4(8) . .
O23 S4 O17 114.1(8) . .
O23 S4 O24 115.7(7) . .
O23 S4 C109 102.6(11) . .
O24 S4 O17 114.9(7) . .
O24 S4 C109 104.6(9) . .
O34 S5 O36 115.8(6) . .
O34 S5 C110 103.6(6) . .
O35 S5 O34 114.7(6) . .
O35 S5 O36 113.9(6) . .
O35 S5 C110 102.2(6) . .
O36 S5 C110 104.2(6) . .
O30 S6 O32 112.8(7) . .
O30 S6 C111 101.7(9) . .
O31 S6 O30 114.0(9) . .
O31 S6 O32 116.6(10) . .
O31 S6 C111 106.5(8) . .
O32 S6 C111 103.1(8) . .
O27A S7A C11A 103.2(7) . .
O28A S7A O27A 113.5(6) . .
O28A S7A C11A 99.8(7) . .
O29A S7A O27A 114.8(6) . .
O29A S7A O28A 116.9(7) . .
O29A S7A C11A 106.1(7) . .
S2 O15 Ag1 152.1(8) . .
S1 O16 Ag1 152.0(8) . .
S4 O17 Ag3 114.3(6) . .
S3 O18 Ag3 132.4(6) . .
S7A O27A Ag6 147.9(6) . .
S6 O31 Ag7 104.4(7) . .
S5 O34 Ag5 133.1(6) . .
C1 N1 Ag7 123.3(8) . .
C1 N1 C5 117.5(11) . .
C5 N1 Ag7 118.9(9) . .
C12 N2 Ag7 107.5(8) . .
C15 N2 Ag7 125.8(8) . .
C15 N2 C12 116.7(11) . .
C13 N3 Ag1 120.5(9) . 4_355
C13 N3 C14 115.7(12) . .
C14 N3 Ag1 123.7(10) . 4_355
O1 N4 O2 122.3(13) . .
O1 N4 C8 119.5(12) . .
O2 N4 C8 118.2(14) . .
C16 N5 Ag2 123.3(8) . .
C16 N5 C20 116.0(10) . .
C20 N5 Ag2 119.5(8) . .
C27 N6 Ag2 110.4(8) . .
C29 N6 Ag2 129.7(8) . .
C29 N6 C27 117.0(11) . .
C28 N7 Ag1 117.6(8) . .
C30 N7 Ag1 124.1(9) . .
C30 N7 C28 118.2(10) . .
O3 N8 C23 118.4(12) . .
O4 N8 O3 123.4(11) . .
O4 N8 C23 118.2(11) . .
C31 N9 Ag2 119.5(8) . .
C35 N9 Ag2 122.4(8) . .
C35 N9 C31 117.2(10) . .
C42 N10 Ag2 108.0(7) . .
C42 N10 C45 116.2(10) . .
C45 N10 Ag2 126.1(8) . .
C43 N11 Ag3 121.6(8) . .
C43 N11 C44 117.7(11) . .
C44 N11 Ag3 120.0(9) . .
O5 N12 C40 117.0(10) . .
O6 N12 O5 123.3(11) . .
O6 N12 C40 119.7(11) . .
C46 N13 Ag4 120.9(8) . .
C46 N13 C50 117.2(10) . .
C50 N13 Ag4 119.7(8) . .
C57 N14 Ag4 108.9(7) . .
C59 N14 Ag4 130.9(8) . .
C59 N14 C57 117.6(11) . .
C58 N15 Ag3 121.8(8) . .
C58 N15 C60 117.1(10) . .
C60 N15 Ag3 120.8(8) . .
O7 N16 C53 119.4(10) . .
O8 N16 O7 122.4(11) . .
O8 N16 C53 118.2(11) . .
C61 N17 Ag4 120.5(8) . .
C61 N17 C65 118.2(10) . .
C65 N17 Ag4 120.9(8) . .
C72 N18 Ag4 111.6(7) . .
C75 N18 Ag4 131.3(8) . .
C75 N18 C72 116.5(10) . .
C73 N19 Ag5 119.0(8) . .
C74 N19 Ag5 123.4(8) . .
C74 N19 C73 116.7(10) . .
O9 N20 C68 116.7(12) . .
O10 N20 O9 124.8(12) . .
O10 N20 C68 118.4(10) . .
C76 N21 Ag6 119.0(8) . .
C76 N21 C80 118.3(10) . .
C80 N21 Ag6 118.5(8) . .
C87 N22 Ag6 111.5(7) . .
C89 N22 Ag6 132.2(8) . .
C89 N22 C87 116.2(10) . .
C88 N23 Ag5 120.5(8) . .
C88 N23 C90 117.1(10) . .
C90 N23 Ag5 122.4(8) . .
O11 N24 O12 122.5(13) . .
O11 N24 C83 118.3(11) . .
O12 N24 C83 119.2(12) . .
C91 N25 Ag6 120.0(8) . .
C95 N25 Ag6 121.8(8) . .
C95 N25 C91 117.4(10) . .
C102 N26 Ag6 114.2(8) . .
C105 N26 Ag6 128.2(8) . .
C105 N26 C102 116.7(11) . .
C103 N27 Ag7 118.9(8) . .
C104 N27 Ag7 123.9(8) . .
C104 N27 C103 117.0(10) . .
O13 N28 C100 116.5(13) . .
O14 N28 O13 124.5(14) . .
O14 N28 C100 118.9(12) . .
N1 C1 H1 118.3 . .
N1 C1 C2 123.3(12) . .
C2 C1 H1 118.3 . .
C1 C2 H2 120.4 . .
C1 C2 C3 119.1(12) . .
C3 C2 H2 120.4 . .
C2 C3 C6 121.4(13) . .
C4 C3 C2 116.6(13) . .
C4 C3 C6 121.9(12) . .
C3 C4 H4 119.0 . .
C5 C4 C3 122.0(12) . .
C5 C4 H4 119.0 . .
N1 C5 C4 121.3(12) . .
N1 C5 C12 115.9(11) . .
C4 C5 C12 122.8(12) . .
C7 C6 C3 120.8(12) . .
C7 C6 C11 120.2(12) . .
C11 C6 C3 119.0(12) . .
C6 C7 H7 121.1 . .
C8 C7 C6 117.9(13) . .
C8 C7 H7 121.1 . .
C7 C8 N4 118.1(13) . .
C7 C8 C9 124.0(13) . .
C9 C8 N4 117.9(13) . .
C8 C9 H9 121.1 . .
C10 C9 C8 117.8(13) . .
C10 C9 H9 121.1 . .
C9 C10 H10 120.6 . .
C9 C10 C11 118.8(15) . .
C11 C10 H10 120.6 . .
C6 C11 H11 119.4 . .
C10 C11 C6 121.2(14) . .
C10 C11 H11 119.4 . .
F19A C11A S7A 112.0(10) . .
F19A C11A F20A 106.7(13) . .
F20A C11A S7A 109.7(12) . .
F21A C11A S7A 111.0(11) . .
F21A C11A F19A 110.5(15) . .
F21A C11A F20A 106.6(13) . .
N2 C12 C5 119.3(11) . .
N2 C12 C13 120.4(13) . .
C13 C12 C5 120.3(12) . .
N3 C13 C12 123.4(13) . .
N3 C13 H13 118.3 . .
C12 C13 H13 118.3 . .
N3 C14 H14 120.0 . .
C15 C14 N3 120.0(13) . .
C15 C14 H14 120.0 . .
N2 C15 C14 123.8(12) . .
N2 C15 H15 118.1 . .
C14 C15 H15 118.1 . .
N5 C16 H16 117.8 . .
N5 C16 C17 124.5(11) . .
C17 C16 H16 117.8 . .
C16 C17 H17 120.7 . .
C16 C17 C18 118.6(12) . .
C18 C17 H17 120.7 . .
C17 C18 C21 122.5(11) . .
C19 C18 C17 117.8(11) . .
C19 C18 C21 119.6(11) . .
C18 C19 H19 119.7 . .
C18 C19 C20 120.5(12) . .
C20 C19 H19 119.7 . .
N5 C20 C19 122.5(12) . .
N5 C20 C27 115.5(10) . .
C19 C20 C27 122.0(11) . .
C22 C21 C18 119.6(11) . .
C22 C21 C26 118.1(12) . .
C26 C21 C18 122.3(12) . .
C21 C22 H22 120.0 . .
C21 C22 C23 120.0(12) . .
C23 C22 H22 120.0 . .
C22 C23 N8 118.5(12) . .
C22 C23 C24 121.7(13) . .
C24 C23 N8 119.6(12) . .
C23 C24 H24 120.9 . .
C25 C24 C23 118.3(13) . .
C25 C24 H24 120.9 . .
C24 C25 H25 119.7 . .
C24 C25 C26 120.6(13) . .
C26 C25 H25 119.7 . .
C21 C26 H26 119.5 . .
C25 C26 C21 121.1(13) . .
C25 C26 H26 119.5 . .
N6 C27 C20 119.0(11) . .
N6 C27 C28 119.8(11) . .
C28 C27 C20 121.2(11) . .
N7 C28 C27 120.7(11) . .
N7 C28 H28 119.7 . .
C27 C28 H28 119.7 . .
N6 C29 H29 118.7 . .
N6 C29 C30 122.6(12) . .
C30 C29 H29 118.7 . .
N7 C30 C29 121.5(12) . .
N7 C30 H30 119.2 . .
C29 C30 H30 119.2 . .
N9 C31 C32 122.1(11) . .
N9 C31 C42 115.0(11) . .
C32 C31 C42 122.8(11) . .
C31 C32 H32 119.8 . .
C31 C32 C33 120.4(11) . .
C33 C32 H32 119.8 . .
C32 C33 C34 117.7(11) . .
C32 C33 C36 122.7(11) . .
C34 C33 C36 119.5(11) . .
C33 C34 H34 120.9 . .
C35 C34 C33 118.3(11) . .
C35 C34 H34 120.9 . .
N9 C35 C34 124.1(11) . .
N9 C35 H35 117.9 . .
C34 C35 H35 117.9 . .
C37 C36 C33 121.1(11) . .
C41 C36 C33 119.7(11) . .
C41 C36 C37 119.2(11) . .
C36 C37 H37 119.7 . .
C38 C37 C36 120.6(12) . .
C38 C37 H37 119.7 . .
C37 C38 H38 118.7 . .
C37 C38 C39 122.6(12) . .
C39 C38 H38 118.7 . .
C38 C39 H39 122.2 . .
C38 C39 C40 115.6(12) . .
C40 C39 H39 122.2 . .
C39 C40 N12 117.5(11) . .
C41 C40 N12 120.0(11) . .
C41 C40 C39 122.5(12) . .
C36 C41 H41 120.3 . .
C40 C41 C36 119.4(11) . .
C40 C41 H41 120.3 . .
N10 C42 C31 116.5(10) . .
N10 C42 C43 122.5(11) . .
C43 C42 C31 120.9(11) . .
N11 C43 C42 121.3(11) . .
N11 C43 H43 119.3 . .
C42 C43 H43 119.3 . .
N11 C44 H44 119.8 . .
N11 C44 C45 120.4(12) . .
C45 C44 H44 119.8 . .
N10 C45 C44 121.7(12) . .
N10 C45 H45 119.2 . .
C44 C45 H45 119.2 . .
N13 C46 H46 118.3 . .
N13 C46 C47 123.4(11) . .
C47 C46 H46 118.3 . .
C46 C47 H47 119.8 . .
C46 C47 C48 120.5(11) . .
C48 C47 H47 119.8 . .
C47 C48 C51 120.2(11) . .
C49 C48 C47 116.7(11) . .
C49 C48 C51 123.1(11) . .
C48 C49 H49 119.3 . .
C50 C49 C48 121.4(11) . .
C50 C49 H49 119.3 . .
N13 C50 C57 115.8(10) . .
C49 C50 N13 120.7(11) . .
C49 C50 C57 123.5(10) . .
C52 C51 C48 120.4(11) . .
C52 C51 C56 118.4(11) . .
C56 C51 C48 121.1(11) . .
C51 C52 H52 120.0 . .
C53 C52 C51 119.9(12) . .
C53 C52 H52 120.0 . .
C52 C53 N16 118.5(12) . .
C52 C53 C54 121.8(13) . .
C54 C53 N16 119.7(12) . .
C53 C54 H54 121.2 . .
C55 C54 C53 117.6(12) . .
C55 C54 H54 121.2 . .
C54 C55 H55 119.5 . .
C56 C55 C54 121.1(12) . .
C56 C55 H55 119.5 . .
C51 C56 H56 119.5 . .
C55 C56 C51 120.9(12) . .
C55 C56 H56 119.5 . .
N14 C57 C50 119.8(10) . .
N14 C57 C58 119.1(10) . .
C58 C57 C50 121.0(10) . .
N15 C58 C57 122.7(11) . .
N15 C58 H58 118.6 . .
C57 C58 H58 118.6 . .
N14 C59 H59 119.2 . .
N14 C59 C60 121.7(11) . .
C60 C59 H59 119.2 . .
N15 C60 C59 121.7(11) . .
N15 C60 H60 119.2 . .
C59 C60 H60 119.2 . .
N17 C61 H61 117.9 . .
N17 C61 C62 124.3(11) . .
C62 C61 H61 117.9 . .
C61 C62 H62 121.2 . .
C63 C62 C61 117.6(11) . .
C63 C62 H62 121.2 . .
C62 C63 C64 118.9(10) . .
C62 C63 C66 120.8(11) . .
C64 C63 C66 120.4(10) . .
C63 C64 H64 119.9 . .
C65 C64 C63 120.2(11) . .
C65 C64 H64 119.9 . .
N17 C65 C64 120.9(10) . .
N17 C65 C72 117.2(10) . .
C64 C65 C72 122.0(10) . .
C67 C66 C63 120.7(11) . .
C67 C66 C71 118.6(11) . .
C71 C66 C63 120.7(11) . .
C66 C67 H67 120.5 . .
C68 C67 C66 119.0(11) . .
C68 C67 H67 120.5 . .
C67 C68 N20 117.8(11) . .
C67 C68 C69 124.1(12) . .
C69 C68 N20 118.1(11) . .
C68 C69 H69 121.3 . .
C68 C69 C70 117.3(11) . .
C70 C69 H69 121.3 . .
C69 C70 H70 119.8 . .
C71 C70 C69 120.4(12) . .
C71 C70 H70 119.8 . .
C66 C71 H71 119.7 . .
C70 C71 C66 120.6(12) . .
C70 C71 H71 119.7 . .
N18 C72 C65 118.7(10) . .
N18 C72 C73 120.5(10) . .
C73 C72 C65 120.7(10) . .
N19 C73 C72 122.6(11) . .
N19 C73 H73 118.7 . .
C72 C73 H73 118.7 . .
N19 C74 H74 119.9 . .
N19 C74 C75 120.2(11) . .
C75 C74 H74 119.9 . .
N18 C75 C74 123.5(11) . .
N18 C75 H75 118.2 . .
C74 C75 H75 118.2 . .
N21 C76 H76 118.0 . .
N21 C76 C77 124.0(11) . .
C77 C76 H76 118.0 . .
C76 C77 H77 121.1 . .
C76 C77 C78 117.9(11) . .
C78 C77 H77 121.1 . .
C77 C78 C81 120.5(11) . .
C79 C78 C77 118.4(11) . .
C79 C78 C81 121.0(11) . .
C78 C79 H79 119.8 . .
C78 C79 C80 120.3(11) . .
C80 C79 H79 119.8 . .
N21 C80 C79 121.0(10) . .
N21 C80 C87 117.6(10) . .
C79 C80 C87 121.4(10) . .
C82 C81 C78 119.6(12) . .
C82 C81 C86 119.2(12) . .
C86 C81 C78 121.3(12) . .
C81 C82 H82 120.9 . .
C83 C82 C81 118.2(12) . .
C83 C82 H82 120.9 . .
C82 C83 N24 118.5(13) . .
C82 C83 C84 123.3(13) . .
C84 C83 N24 118.2(12) . .
C83 C84 H84 121.2 . .
C85 C84 C83 117.7(12) . .
C85 C84 H84 121.2 . .
C84 C85 H85 119.6 . .
C84 C85 C86 120.8(14) . .
C86 C85 H85 119.6 . .
C81 C86 H86 119.6 . .
C85 C86 C81 120.9(14) . .
C85 C86 H86 119.6 . .
N22 C87 C80 117.6(10) . .
N22 C87 C88 121.1(11) . .
C88 C87 C80 121.3(10) . .
N23 C88 C87 121.9(11) . .
N23 C88 H88 119.0 . .
C87 C88 H88 119.0 . .
N22 C89 H89 118.4 . .
N22 C89 C90 123.1(12) . .
C90 C89 H89 118.4 . .
N23 C90 C89 120.4(12) . .
N23 C90 H90 119.8 . .
C89 C90 H90 119.8 . .
N25 C91 H91 118.4 . .
C92 C91 N25 123.1(11) . .
C92 C91 H91 118.4 . .
C91 C92 H92 119.5 . .
C91 C92 C93 121.0(12) . .
C93 C92 H92 119.5 . .
C92 C93 C94 116.2(11) . .
C92 C93 C96 121.7(11) . .
C94 C93 C96 122.1(10) . .
C93 C94 H94 119.9 . .
C95 C94 C93 120.3(10) . .
C95 C94 H94 119.9 . .
N25 C95 C94 122.0(11) . .
N25 C95 C102 115.0(10) . .
C94 C95 C102 123.1(10) . .
C97 C96 C93 121.2(11) . .
C97 C96 C101 118.4(11) . .
C101 C96 C93 120.4(11) . .
C96 C97 H97 119.9 . .
C98 C97 C96 120.2(12) . .
C98 C97 H97 119.9 . .
C97 C98 H98 119.4 . .
C99 C98 C97 121.2(14) . .
C99 C98 H98 119.4 . .
C98 C99 H99 120.9 . .
C98 C99 C100 118.2(13) . .
C100 C99 H99 120.9 . .
C99 C100 N28 120.3(12) . .
C99 C100 C101 123.3(14) . .
C101 C100 N28 116.4(12) . .
C96 C101 H101 120.7 . .
C100 C101 C96 118.7(13) . .
C100 C101 H101 120.7 . .
N26 C102 C95 117.3(10) . .
N26 C102 C103 121.0(11) . .
C103 C102 C95 121.7(10) . .
N27 C103 C102 121.8(11) . .
N27 C103 H103 119.1 . .
C102 C103 H103 119.1 . .
N27 C104 H104 119.5 . .
N27 C104 C105 121.1(12) . .
C105 C104 H104 119.5 . .
N26 C105 C104 122.2(12) . .
N26 C105 H105 118.9 . .
C104 C105 H105 118.9 . .
F1 C106 S1 112.2(12) . .
F1 C106 F3 105.6(16) . .
F2 C106 S1 112.6(15) . .
F2 C106 F1 106.2(14) . .
F2 C106 F3 108.4(16) . .
F3 C106 S1 111.5(12) . .
F4 C107 S2 111.3(12) . .
F4 C107 F5 106.1(13) . .
F4 C107 F6 108.4(14) . .
F5 C107 S2 110.3(12) . .
F6 C107 S2 110.5(11) . .
F6 C107 F5 110.2(14) . .
F7 C108 S3 110.4(10) . .
F7 C108 F9 108.7(11) . .
F8 C108 S3 112.0(9) . .
F8 C108 F7 107.5(12) . .
F8 C108 F9 108.4(11) . .
F9 C108 S3 109.7(10) . .
F10 C109 S4 112.3(14) . .
F10 C109 F11 104(2) . .
F11 C109 S4 112.4(16) . .
F12 C109 S4 111.4(16) . .
F12 C109 F10 110(2) . .
F12 C109 F11 106.3(17) . .
F13 C110 S5 110.6(9) . .
F13 C110 F14 107.3(12) . .
F13 C110 F15 109.5(12) . .
F14 C110 S5 110.2(10) . .
F15 C110 S5 109.8(9) . .
F15 C110 F14 109.4(12) . .
F16 C111 S6 111.7(12) . .
F16 C111 F18 102.5(14) . .
F17 C111 S6 115.3(13) . .
F17 C111 F16 111.8(16) . .
F17 C111 F18 104.6(16) . .
F18 C111 S6 109.8(12) . .

loop_
_geom_bond_atom_site_label_1
_geom_bond_atom_site_label_2
_geom_bond_distance
_geom_bond_site_symmetry_2
Ag1 Ag3 3.1466(18) 3_545
Ag1 O15 2.468(11) .
Ag1 O16 2.475(11) .
Ag1 N3 2.193(10) 4_654
Ag1 N7 2.223(10) .
Ag2 N5 2.207(9) .
Ag2 N6 2.428(10) .
Ag2 N9 2.221(9) .
Ag2 N10 2.467(9) .
Ag3 Ag1 3.1465(18) 3_455
Ag3 O17 2.587(11) .
Ag3 O18 2.558(11) .
Ag3 N11 2.218(11) .
Ag3 N15 2.219(10) .
Ag4 N13 2.206(9) .
Ag4 N14 2.509(10) .
Ag4 N17 2.220(9) .
Ag4 N18 2.499(10) .
Ag5 O34 2.748(10) .
Ag5 N19 2.254(9) .
Ag5 N23 2.259(10) .
Ag6 O27A 2.681(10) .
Ag6 N21 2.249(9) .
Ag6 N22 2.475(10) .
Ag6 N25 2.252(10) .
Ag6 N26 2.437(11) .
Ag7 O31 2.646(14) .
Ag7 N1 2.284(10) .
Ag7 N2 2.510(10) .
Ag7 N27 2.274(10) .
S1 O16 1.434(12) .
S1 O21 1.416(13) .
S1 O22 1.407(13) .
S1 C106 1.83(2) .
S2 O15 1.443(12) .
S2 O19 1.419(10) .
S2 O20 1.396(12) .
S2 C107 1.826(17) .
S3 O18 1.450(11) .
S3 O25 1.429(10) .
S3 O26 1.426(11) .
S3 C108 1.830(14) .
S4 O17 1.455(11) .
S4 O23 1.426(12) .
S4 O24 1.429(11) .
S4 C109 1.782(18) .
S5 O34 1.443(10) .
S5 O35 1.436(10) .
S5 O36 1.451(9) .
S5 C110 1.846(14) .
S6 O30 1.423(13) .
S6 O31 1.408(13) .
S6 O32 1.427(12) .
S6 C111 1.796(16) .
S7A O27A 1.452(11) .
S7A O28A 1.446(10) .
S7A O29A 1.417(10) .
S7A C11A 1.859(16) .
F1 C106 1.331(19) .
F2 C106 1.31(2) .
F3 C106 1.35(2) .
F4 C107 1.317(19) .
F5 C107 1.335(18) .
F6 C107 1.324(19) .
F7 C108 1.333(16) .
F8 C108 1.332(16) .
F9 C108 1.341(16) .
F10 C109 1.32(2) .
F11 C109 1.33(3) .
F12 C109 1.32(2) .
F13 C110 1.320(16) .
F14 C110 1.332(17) .
F15 C110 1.331(17) .
F16 C111 1.305(19) .
F17 C111 1.27(2) .
F18 C111 1.37(2) .
F19A C11A 1.307(18) .
F20A C11A 1.341(19) .
F21A C11A 1.31(2) .
O1 N4 1.220(18) .
O2 N4 1.233(17) .
O3 N8 1.249(15) .
O4 N8 1.221(16) .
O5 N12 1.251(14) .
O6 N12 1.210(14) .
O7 N16 1.238(15) .
O8 N16 1.230(15) .
O9 N20 1.239(15) .
O10 N20 1.205(15) .
O11 N24 1.230(16) .
O12 N24 1.245(16) .
O13 N28 1.222(17) .
O14 N28 1.192(17) .
N1 C1 1.351(17) .
N1 C5 1.352(17) .
N2 C12 1.342(17) .
N2 C15 1.327(17) .
N3 Ag1 2.193(10) 4_355
N3 C13 1.329(18) .
N3 C14 1.377(18) .
N4 C8 1.476(17) .
N5 C16 1.351(15) .
N5 C20 1.361(16) .
N6 C27 1.348(16) .
N6 C29 1.345(16) .
N7 C28 1.343(17) .
N7 C30 1.317(18) .
N8 C23 1.458(17) .
N9 C31 1.354(16) .
N9 C35 1.337(15) .
N10 C42 1.341(15) .
N10 C45 1.342(15) .
N11 C43 1.329(16) .
N11 C44 1.346(19) .
N12 C40 1.464(16) .
N13 C46 1.351(15) .
N13 C50 1.382(15) .
N14 C57 1.343(16) .
N14 C59 1.321(16) .
N15 C58 1.299(15) .
N15 C60 1.328(17) .
N16 C53 1.442(17) .
N17 C61 1.332(15) .
N17 C65 1.365(15) .
N18 C72 1.339(15) .
N18 C75 1.334(15) .
N19 C73 1.344(15) .
N19 C74 1.340(16) .
N20 C68 1.474(16) .
N21 C76 1.321(16) .
N21 C80 1.333(16) .
N22 C87 1.348(15) .
N22 C89 1.325(16) .
N23 C88 1.333(16) .
N23 C90 1.341(17) .
N24 C83 1.466(18) .
N25 C91 1.362(15) .
N25 C95 1.353(15) .
N26 C102 1.351(15) .
N26 C105 1.326(17) .
N27 C103 1.340(16) .
N27 C104 1.331(16) .
N28 C100 1.498(18) .
C1 H1 0.9500 .
C1 C2 1.381(19) .
C2 H2 0.9500 .
C2 C3 1.39(2) .
C3 C4 1.38(2) .
C3 C6 1.505(19) .
C4 H4 0.9500 .
C4 C5 1.365(18) .
C5 C12 1.488(18) .
C6 C7 1.377(18) .
C6 C11 1.40(2) .
C7 H7 0.9500 .
C7 C8 1.372(19) .
C8 C9 1.40(2) .
C9 H9 0.9500 .
C9 C10 1.40(2) .
C10 H10 0.9500 .
C10 C11 1.40(2) .
C11 H11 0.9500 .
C12 C13 1.390(19) .
C13 H13 0.9500 .
C14 H14 0.9500 .
C14 C15 1.37(2) .
C15 H15 0.9500 .
C16 H16 0.9500 .
C16 C17 1.388(17) .
C17 H17 0.9500 .
C17 C18 1.390(19) .
C18 C19 1.380(17) .
C18 C21 1.471(18) .
C19 H19 0.9500 .
C19 C20 1.388(17) .
C20 C27 1.477(17) .
C21 C22 1.385(18) .
C21 C26 1.407(19) .
C22 H22 0.9500 .
C22 C23 1.388(19) .
C23 C24 1.40(2) .
C24 H24 0.9500 .
C24 C25 1.369(19) .
C25 H25 0.9500 .
C25 C26 1.393(19) .
C26 H26 0.9500 .
C27 C28 1.402(17) .
C28 H28 0.9500 .
C29 H29 0.9500 .
C29 C30 1.346(18) .
C30 H30 0.9500 .
C31 C32 1.367(18) .
C31 C42 1.511(16) .
C32 H32 0.9500 .
C32 C33 1.387(16) .
C33 C34 1.396(17) .
C33 C36 1.493(16) .
C34 H34 0.9500 .
C34 C35 1.377(17) .
C35 H35 0.9500 .
C36 C37 1.389(17) .
C36 C41 1.382(17) .
C37 H37 0.9500 .
C37 C38 1.353(18) .
C38 H38 0.9500 .
C38 C39 1.400(18) .
C39 H39 0.9500 .
C39 C40 1.402(18) .
C40 C41 1.382(18) .
C41 H41 0.9500 .
C42 C43 1.374(17) .
C43 H43 0.9500 .
C44 H44 0.9500 .
C44 C45 1.40(2) .
C45 H45 0.9500 .
C46 H46 0.9500 .
C46 C47 1.356(18) .
C47 H47 0.9500 .
C47 C48 1.397(17) .
C48 C49 1.383(16) .
C48 C51 1.488(16) .
C49 H49 0.9500 .
C49 C50 1.382(16) .
C50 C57 1.473(16) .
C51 C52 1.390(17) .
C51 C56 1.392(18) .
C52 H52 0.9500 .
C52 C53 1.384(18) .
C53 C54 1.39(2) .
C54 H54 0.9500 .
C54 C55 1.385(19) .
C55 H55 0.9500 .
C55 C56 1.381(19) .
C56 H56 0.9500 .
C57 C58 1.423(16) .
C58 H58 0.9500 .
C59 H59 0.9500 .
C59 C60 1.389(18) .
C60 H60 0.9500 .
C61 H61 0.9500 .
C61 C62 1.392(17) .
C62 H62 0.9500 .
C62 C63 1.387(17) .
C63 C64 1.395(16) .
C63 C66 1.471(16) .
C64 H64 0.9500 .
C64 C65 1.385(17) .
C65 C72 1.473(15) .
C66 C67 1.410(16) .
C66 C71 1.415(18) .
C67 H67 0.9500 .
C67 C68 1.367(17) .
C68 C69 1.368(19) .
C69 H69 0.9500 .
C69 C70 1.423(19) .
C70 H70 0.9500 .
C70 C71 1.381(18) .
C71 H71 0.9500 .
C72 C73 1.387(16) .
C73 H73 0.9500 .
C74 H74 0.9500 .
C74 C75 1.379(18) .
C75 H75 0.9500 .
C76 H76 0.9500 .
C76 C77 1.373(17) .
C77 H77 0.9500 .
C77 C78 1.379(18) .
C78 C79 1.367(17) .
C78 C81 1.499(17) .
C79 H79 0.9500 .
C79 C80 1.383(17) .
C80 C87 1.500(15) .
C81 C82 1.388(18) .
C81 C86 1.393(19) .
C82 H82 0.9500 .
C82 C83 1.377(19) .
C83 C84 1.38(2) .
C84 H84 0.9500 .
C84 C85 1.37(2) .
C85 H85 0.9500 .
C85 C86 1.38(2) .
C86 H86 0.9500 .
C87 C88 1.384(17) .
C88 H88 0.9500 .
C89 H89 0.9500 .
C89 C90 1.382(18) .
C90 H90 0.9500 .
C91 H91 0.9500 .
C91 C92 1.345(18) .
C92 H92 0.9500 .
C92 C93 1.386(17) .
C93 C94 1.417(16) .
C93 C96 1.475(16) .
C94 H94 0.9500 .
C94 C95 1.371(16) .
C95 C102 1.513(16) .
C96 C97 1.392(19) .
C96 C101 1.411(17) .
C97 H97 0.9500 .
C97 C98 1.390(19) .
C98 H98 0.9500 .
C98 C99 1.36(2) .
C99 H99 0.9500 .
C99 C100 1.37(2) .
C100 C101 1.367(19) .
C101 H101 0.9500 .
C102 C103 1.387(17) .
C103 H103 0.9500 .
C104 H104 0.9500 .
C104 C105 1.396(18) .
C105 H105 0.9500 .

loop_
_geom_torsion_atom_site_label_1
_geom_torsion_atom_site_label_2
_geom_torsion_atom_site_label_3
_geom_torsion_atom_site_label_4
_geom_torsion
_geom_torsion_site_symmetry_1
Ag1 N3 C13 C12 174.5(10) 4_355
Ag1 N3 C14 C15 -175.2(11) 4_355
Ag1 N7 C28 C27 -170.8(10) .
Ag1 N7 C30 C29 172.9(10) .
Ag2 N5 C16 C17 169.0(10) .
Ag2 N5 C20 C19 -167.1(9) .
Ag2 N5 C20 C27 13.1(15) .
Ag2 N6 C27 C20 16.2(14) .
Ag2 N6 C27 C28 -163.2(10) .
Ag2 N6 C29 C30 161.7(10) .
Ag2 N9 C31 C32 -171.8(9) .
Ag2 N9 C31 C42 10.4(14) .
Ag2 N9 C35 C34 171.2(10) .
Ag2 N10 C42 C31 32.9(12) .
Ag2 N10 C42 C43 -147.2(10) .
Ag2 N10 C45 C44 141.6(11) .
Ag3 N11 C43 C42 -173.8(9) .
Ag3 N11 C44 C45 174.8(10) .
Ag3 N15 C58 C57 -172.4(9) .
Ag3 N15 C60 C59 174.7(9) .
Ag4 N13 C46 C47 161.3(10) .
Ag4 N13 C50 C49 -160.5(9) .
Ag4 N13 C50 C57 16.9(14) .
Ag4 N14 C57 C50 17.0(13) .
Ag4 N14 C57 C58 -159.5(9) .
Ag4 N14 C59 C60 157.3(10) .
Ag4 N17 C61 C62 173.1(9) .
Ag4 N17 C65 C64 -173.4(9) .
Ag4 N17 C65 C72 8.2(14) .
Ag4 N18 C72 C65 6.3(14) .
Ag4 N18 C72 C73 -171.3(9) .
Ag4 N18 C75 C74 170.7(10) .
Ag5 N19 C73 C72 172.0(9) .
Ag5 N19 C74 C75 -170.1(10) .
Ag5 N23 C88 C87 -179.2(9) .
Ag5 N23 C90 C89 178.7(10) .
Ag6 N21 C76 C77 157.8(10) .
Ag6 N21 C80 C79 -157.6(9) .
Ag6 N21 C80 C87 20.9(14) .
Ag6 N22 C87 C80 -7.0(13) .
Ag6 N22 C87 C88 172.5(10) .
Ag6 N22 C89 C90 -171.9(10) .
Ag6 N25 C91 C92 172.0(9) .
Ag6 N25 C95 C94 -171.5(9) .
Ag6 N25 C95 C102 8.4(14) .
Ag6 N26 C102 C95 9.4(13) .
Ag6 N26 C102 C103 -170.5(9) .
Ag6 N26 C105 C104 165.1(10) .
Ag7 N1 C1 C2 170.8(10) .
Ag7 N1 C5 C4 -171.8(9) .
Ag7 N1 C5 C12 7.6(15) .
Ag7 N2 C12 C5 -30.3(13) .
Ag7 N2 C12 C13 147.6(11) .
Ag7 N2 C15 C14 -141.7(12) .
Ag7 N27 C103 C102 174.9(9) .
Ag7 N27 C104 C105 -178.3(10) .
O1 N4 C8 C7 -6.0(19) .
O1 N4 C8 C9 173.2(13) .
O2 N4 C8 C7 175.6(12) .
O2 N4 C8 C9 -5.2(18) .
O3 N8 C23 C22 -173.6(12) .
O3 N8 C23 C24 9.9(18) .
O4 N8 C23 C22 8.1(18) .
O4 N8 C23 C24 -168.3(12) .
O5 N12 C40 C39 -169.0(11) .
O5 N12 C40 C41 12.2(17) .
O6 N12 C40 C39 11.3(18) .
O6 N12 C40 C41 -167.6(12) .
O7 N16 C53 C52 6.8(19) .
O7 N16 C53 C54 -172.6(13) .
O8 N16 C53 C52 -174.0(13) .
O8 N16 C53 C54 7(2) .
O9 N20 C68 C67 -168.7(12) .
O9 N20 C68 C69 13.2(18) .
O10 N20 C68 C67 11.1(18) .
O10 N20 C68 C69 -166.9(12) .
O11 N24 C83 C82 4(2) .
O11 N24 C83 C84 -175.3(13) .
O12 N24 C83 C82 -174.0(13) .
O12 N24 C83 C84 7(2) .
O13 N28 C100 C99 11(2) .
O13 N28 C100 C101 -168.1(15) .
O14 N28 C100 C99 -171.0(14) .
O14 N28 C100 C101 9(2) .
O15 S2 C107 F4 -177.2(11) .
O15 S2 C107 F5 -59.8(14) .
O15 S2 C107 F6 62.3(12) .
O16 S1 C106 F1 62.7(14) .
O16 S1 C106 F2 -177.6(13) .
O16 S1 C106 F3 -55.5(14) .
O17 S4 C109 F10 -179.3(19) .
O17 S4 C109 F11 63.7(15) .
O17 S4 C109 F12 -55.5(19) .
O18 S3 C108 F7 54.0(11) .
O18 S3 C108 F8 173.9(9) .
O18 S3 C108 F9 -65.7(11) .
O19 S2 O15 Ag1 88.5(16) .
O19 S2 C107 F4 66.4(12) .
O19 S2 C107 F5 -176.1(12) .
O19 S2 C107 F6 -54.0(13) .
O20 S2 O15 Ag1 -134.0(15) .
O20 S2 C107 F4 -54.8(14) .
O20 S2 C107 F5 62.7(15) .
O20 S2 C107 F6 -175.2(13) .
O21 S1 O16 Ag1 122.0(17) .
O21 S1 C106 F1 -52.3(16) .
O21 S1 C106 F2 67.4(15) .
O21 S1 C106 F3 -170.6(13) .
O22 S1 O16 Ag1 -98.9(18) .
O22 S1 C106 F1 -179.0(14) .
O22 S1 C106 F2 -59.3(16) .
O22 S1 C106 F3 62.8(16) .
O23 S4 O17 Ag3 44.3(9) .
O23 S4 C109 F10 -61(2) .
O23 S4 C109 F11 -177.8(14) .
O23 S4 C109 F12 63.1(19) .
O24 S4 O17 Ag3 -92.8(8) .
O24 S4 C109 F10 60(2) .
O24 S4 C109 F11 -56.5(16) .
O24 S4 C109 F12 -175.7(16) .
O25 S3 O18 Ag3 -74.8(10) .
O25 S3 C108 F7 -64.7(10) .
O25 S3 C108 F8 55.1(11) .
O25 S3 C108 F9 175.5(9) .
O26 S3 O18 Ag3 62.1(10) .
O26 S3 C108 F7 174.1(9) .
O26 S3 C108 F8 -66.1(11) .
O26 S3 C108 F9 54.3(11) .
O27A S7A C11A F19A -159.6(12) .
O27A S7A C11A F20A 82.2(11) .
O27A S7A C11A F21A -35.4(13) .
O28A S7A O27A Ag6 126.8(10) .
O28A S7A C11A F19A -42.4(13) .
O28A S7A C11A F20A -160.7(10) .
O28A S7A C11A F21A 81.7(12) .
O29A S7A O27A Ag6 -11.2(13) .
O29A S7A C11A F19A 79.4(13) .
O29A S7A C11A F20A -38.9(12) .
O29A S7A C11A F21A -156.5(11) .
O30 S6 O31 Ag7 31.1(11) .
O30 S6 C111 F16 73.7(14) .
O30 S6 C111 F17 -55.4(17) .
O30 S6 C111 F18 -173.3(11) .
O31 S6 C111 F16 -45.9(15) .
O31 S6 C111 F17 -175.0(17) .
O31 S6 C111 F18 67.1(14) .
O32 S6 O31 Ag7 -103.1(8) .
O32 S6 C111 F16 -169.2(12) .
O32 S6 C111 F17 61.7(17) .
O32 S6 C111 F18 -56.2(13) .
O34 S5 C110 F13 51.3(11) .
O34 S5 C110 F14 -67.1(11) .
O34 S5 C110 F15 172.3(10) .
O35 S5 O34 Ag5 140.9(7) .
O35 S5 C110 F13 170.9(10) .
O35 S5 C110 F14 52.4(11) .
O35 S5 C110 F15 -68.2(11) .
O36 S5 O34 Ag5 4.9(10) .
O36 S5 C110 F13 -70.3(11) .
O36 S5 C110 F14 171.3(10) .
O36 S5 C110 F15 50.6(11) .
N1 C1 C2 C3 1(2) .
N1 C5 C12 N2 18.1(17) .
N1 C5 C12 C13 -159.8(13) .
N2 C12 C13 N3 1(2) .
N3 C14 C15 N2 0(2) .
N4 C8 C9 C10 -176.9(13) .
N5 C16 C17 C18 -3(2) .
N5 C20 C27 N6 -20.3(17) .
N5 C20 C27 C28 159.2(12) .
N6 C27 C28 N7 -4(2) .
N6 C29 C30 N7 -1(2) .
N8 C23 C24 C25 178.6(13) .
N9 C31 C32 C33 1.2(19) .
N9 C31 C42 N10 -31.4(16) .
N9 C31 C42 C43 148.8(12) .
N10 C42 C43 N11 1(2) .
N11 C44 C45 N10 -3(2) .
N12 C40 C41 C36 178.8(11) .
N13 C46 C47 C48 -1(2) .
N13 C50 C57 N14 -23.5(16) .
N13 C50 C57 C58 153.0(11) .
N14 C57 C58 N15 -3.8(19) .
N14 C59 C60 N15 -1(2) .
N16 C53 C54 C55 175.5(13) .
N17 C61 C62 C63 0.8(19) .
N17 C65 C72 N18 -9.8(17) .
N17 C65 C72 C73 167.8(11) .
N18 C72 C73 N19 -2(2) .
N19 C74 C75 N18 -1(2) .
N20 C68 C69 C70 176.8(12) .
N21 C76 C77 C78 -0.7(19) .
N21 C80 C87 N22 -8.0(17) .
N21 C80 C87 C88 172.5(11) .
N22 C87 C88 N23 2(2) .
N22 C89 C90 N23 -1(2) .
N24 C83 C84 C85 177.1(14) .
N25 C91 C92 C93 -0.2(19) .
N25 C95 C102 N26 -11.9(16) .
N25 C95 C102 C103 168.0(11) .
N26 C102 C103 N27 2.9(19) .
N27 C104 C105 N26 5(2) .
N28 C100 C101 C96 179.1(12) .
C1 N1 C5 C4 1.5(19) .
C1 N1 C5 C12 -179.1(11) .
C1 C2 C3 C4 1.2(19) .
C1 C2 C3 C6 179.8(12) .
C2 C3 C4 C5 -1.9(19) .
C2 C3 C6 C7 -36.7(19) .
C2 C3 C6 C11 144.8(14) .
C3 C4 C5 N1 1(2) .
C3 C4 C5 C12 -178.8(12) .
C3 C6 C7 C8 -176.6(12) .
C3 C6 C11 C10 175.6(13) .
C4 C3 C6 C7 141.8(13) .
C4 C3 C6 C11 -36.7(19) .
C4 C5 C12 N2 -162.5(12) .
C4 C5 C12 C13 19.7(19) .
C5 N1 C1 C2 -2(2) .
C5 C12 C13 N3 179.3(13) .
C6 C3 C4 C5 179.4(12) .
C6 C7 C8 N4 177.6(11) .
C6 C7 C8 C9 -2(2) .
C7 C6 C11 C10 -3(2) .
C7 C8 C9 C10 2(2) .
C8 C9 C10 C11 -3(2) .
C9 C10 C11 C6 3(2) .
C11 C6 C7 C8 1.8(19) .
C11A S7A O27A Ag6 -126.2(11) .
C12 N2 C15 C14 -1(2) .
C13 N3 C14 C15 1(2) .
C14 N3 C13 C12 -2(2) .
C15 N2 C12 C5 -178.0(12) .
C15 N2 C12 C13 -0.1(19) .
C16 N5 C20 C19 1.0(18) .
C16 N5 C20 C27 -178.9(11) .
C16 C17 C18 C19 2.5(19) .
C16 C17 C18 C21 -174.4(12) .
C17 C18 C19 C20 -0.3(19) .
C17 C18 C21 C22 35(2) .
C17 C18 C21 C26 -146.4(14) .
C18 C19 C20 N5 -2(2) .
C18 C19 C20 C27 178.3(12) .
C18 C21 C22 C23 176.8(12) .
C18 C21 C26 C25 -178.6(13) .
C19 C18 C21 C22 -142.0(13) .
C19 C18 C21 C26 37(2) .
C19 C20 C27 N6 159.9(12) .
C19 C20 C27 C28 -20.6(19) .
C20 N5 C16 C17 1.5(18) .
C20 C27 C28 N7 176.9(12) .
C21 C18 C19 C20 176.7(12) .
C21 C22 C23 N8 -175.6(12) .
C21 C22 C23 C24 1(2) .
C22 C21 C26 C25 0(2) .
C22 C23 C24 C25 2(2) .
C23 C24 C25 C26 -4(2) .
C24 C25 C26 C21 3(2) .
C26 C21 C22 C23 -2(2) .
C27 N6 C29 C30 3(2) .
C28 N7 C30 C29 -3(2) .
C29 N6 C27 C20 178.8(12) .
C29 N6 C27 C28 -0.6(18) .
C30 N7 C28 C27 6(2) .
C31 N9 C35 C34 1.8(19) .
C31 C32 C33 C34 0.0(18) .
C31 C32 C33 C36 -179.0(11) .
C31 C42 C43 N11 -179.3(12) .
C32 C31 C42 N10 150.9(12) .
C32 C31 C42 C43 -29.0(19) .
C32 C33 C34 C35 -0.2(18) .
C32 C33 C36 C37 33.6(18) .
C32 C33 C36 C41 -146.6(12) .
C33 C34 C35 N9 -1(2) .
C33 C36 C37 C38 176.5(12) .
C33 C36 C41 C40 -176.7(11) .
C34 C33 C36 C37 -145.3(12) .
C34 C33 C36 C41 34.4(17) .
C35 N9 C31 C32 -2.0(18) .
C35 N9 C31 C42 -179.8(11) .
C36 C33 C34 C35 178.7(11) .
C36 C37 C38 C39 0(2) .
C37 C36 C41 C40 3.0(18) .
C37 C38 C39 C40 3(2) .
C38 C39 C40 N12 178.5(11) .
C38 C39 C40 C41 -2.7(19) .
C39 C40 C41 C36 0.0(19) .
C41 C36 C37 C38 -3.3(18) .
C42 N10 C45 C44 -0.2(19) .
C42 C31 C32 C33 178.8(11) .
C43 N11 C44 C45 4(2) .
C44 N11 C43 C42 -4(2) .
C45 N10 C42 C31 -178.8(11) .
C45 N10 C42 C43 1.1(18) .
C46 N13 C50 C49 3.1(17) .
C46 N13 C50 C57 -179.5(11) .
C46 C47 C48 C49 3.0(18) .
C46 C47 C48 C51 -179.0(11) .
C47 C48 C49 C50 -2.0(18) .
C47 C48 C51 C52 35.7(18) .
C47 C48 C51 C56 -141.2(13) .
C48 C49 C50 N13 -1.0(19) .
C48 C49 C50 C57 -178.3(11) .
C48 C51 C52 C53 -174.0(12) .
C48 C51 C56 C55 174.2(13) .
C49 C48 C51 C52 -146.4(12) .
C49 C48 C51 C56 36.7(18) .
C49 C50 C57 N14 153.9(12) .
C49 C50 C57 C58 -29.6(18) .
C50 N13 C46 C47 -2.1(18) .
C50 C57 C58 N15 179.7(11) .
C51 C48 C49 C50 -180.0(11) .
C51 C52 C53 N16 -179.0(12) .
C51 C52 C53 C54 0(2) .
C52 C51 C56 C55 -3(2) .
C52 C53 C54 C55 -4(2) .
C53 C54 C55 C56 4(2) .
C54 C55 C56 C51 -1(2) .
C56 C51 C52 C53 2.9(19) .
C57 N14 C59 C60 -2.0(18) .
C58 N15 C60 C59 1.2(19) .
C59 N14 C57 C50 -179.4(11) .
C59 N14 C57 C58 4.1(17) .
C60 N15 C58 C57 1.1(19) .
C61 N17 C65 C64 -0.3(17) .
C61 N17 C65 C72 -178.7(11) .
C61 C62 C63 C64 -1.3(17) .
C61 C62 C63 C66 179.5(11) .
C62 C63 C64 C65 1.0(18) .
C62 C63 C66 C67 38.2(17) .
C62 C63 C66 C71 -143.3(12) .
C63 C64 C65 N17 -0.3(18) .
C63 C64 C65 C72 178.1(11) .
C63 C66 C67 C68 176.6(12) .
C63 C66 C71 C70 -177.9(12) .
C64 C63 C66 C67 -141.0(12) .
C64 C63 C66 C71 37.5(18) .
C64 C65 C72 N18 171.8(12) .
C64 C65 C72 C73 -10.5(19) .
C65 N17 C61 C62 0.0(19) .
C65 C72 C73 N19 -179.7(11) .
C66 C63 C64 C65 -179.7(11) .
C66 C67 C68 N20 -175.7(11) .
C66 C67 C68 C69 2(2) .
C67 C66 C71 C70 0.6(19) .
C67 C68 C69 C70 -1(2) .
C68 C69 C70 C71 0(2) .
C69 C70 C71 C66 1(2) .
C71 C66 C67 C68 -1.9(18) .
C72 N18 C75 C74 1(2) .
C73 N19 C74 C75 -0.8(18) .
C74 N19 C73 C72 2.3(18) .
C75 N18 C72 C65 178.1(11) .
C75 N18 C72 C73 0.5(18) .
C76 N21 C80 C79 -1.0(18) .
C76 N21 C80 C87 177.6(11) .
C76 C77 C78 C79 -0.2(18) .
C76 C77 C78 C81 -177.5(12) .
C77 C78 C79 C80 0.4(19) .
C77 C78 C81 C82 36.3(19) .
C77 C78 C81 C86 -144.8(14) .
C78 C79 C80 N21 0.1(19) .
C78 C79 C80 C87 -178.4(11) .
C78 C81 C82 C83 -179.3(12) .
C78 C81 C86 C85 178.7(14) .
C79 C78 C81 C82 -140.9(13) .
C79 C78 C81 C86 37.9(19) .
C79 C80 C87 N22 170.5(11) .
C79 C80 C87 C88 -9.0(19) .
C80 N21 C76 C77 1.3(18) .
C80 C87 C88 N23 -178.3(11) .
C81 C78 C79 C80 177.8(12) .
C81 C82 C83 N24 -178.6(12) .
C81 C82 C83 C84 0(2) .
C82 C81 C86 C85 -2(2) .
C82 C83 C84 C85 -2(2) .
C83 C84 C85 C86 1(2) .
C84 C85 C86 C81 1(2) .
C86 C81 C82 C83 2(2) .
C87 N22 C89 C90 3.1(19) .
C88 N23 C90 C89 0(2) .
C89 N22 C87 C80 176.9(11) .
C89 N22 C87 C88 -3.6(18) .
C90 N23 C88 C87 -0.3(19) .
C91 N25 C95 C94 -1.3(18) .
C91 N25 C95 C102 178.6(10) .
C91 C92 C93 C94 -1.3(18) .
C91 C92 C93 C96 177.6(11) .
C92 C93 C94 C95 1.6(17) .
C92 C93 C96 C97 -142.4(13) .
C92 C93 C96 C101 36.4(18) .
C93 C94 C95 N25 -0.2(19) .
C93 C94 C95 C102 179.8(11) .
C93 C96 C97 C98 176.9(12) .
C93 C96 C101 C100 -176.8(12) .
C94 C93 C96 C97 36.5(19) .
C94 C93 C96 C101 -144.7(12) .
C94 C95 C102 N26 168.1(12) .
C94 C95 C102 C103 -12.0(18) .
C95 N25 C91 C92 1.6(18) .
C95 C102 C103 N27 -176.9(11) .
C96 C93 C94 C95 -177.4(11) .
C96 C97 C98 C99 0(2) .
C97 C96 C101 C100 2.0(19) .
C97 C98 C99 C100 1(2) .
C98 C99 C100 N28 179.2(13) .
C98 C99 C100 C101 -1(2) .
C99 C100 C101 C96 0(2) .
C101 C96 C97 C98 -2(2) .
C102 N26 C105 C104 -3(2) .
C103 N27 C104 C105 -2.1(19) .
C104 N27 C103 C102 -1.5(18) .
C105 N26 C102 C95 179.4(12) .
C105 N26 C102 C103 -0.5(18) .
C106 S1 O16 Ag1 10.8(19) .
C107 S2 O15 Ag1 -21.8(17) .
C108 S3 O18 Ag3 174.7(8) .
C109 S4 O17 Ag3 154.4(9) .
C110 S5 O34 Ag5 -108.5(8) .
C111 S6 O31 Ag7 142.5(7) .
